data_7245826
loop_
_publ_author_name
'Yu, Shui'
'Hu, Huancheng'
'Qiu, Zhihui'
'Zhang, Yuzhen'
'Liu, Dongcheng'
'Liang, Yuning'
'Zou, Hua-Hong'
'Liang, Fu-Pei'
'Chen, Zilu'

_publ_section_title
;
 Structure and assembly mechanism of a centipede-shaped high-nuclear
 Dy14Cu12 heterometallic nanocluster
;
_journal_issue 1
_journal_name_full CrystEngComm
_journal_page_first 114
_journal_page_last 121
_journal_paper_doi 10.1039/D2CE01291J
_journal_volume 25
_journal_year 2023
_chemical_formula_moiety 'C88 H108 Br8 Dy4 N8 Ni8 O36, 4(C2 H3 N), 3.25(C2 H6 O)'
_chemical_formula_sum 'C102.5 H139.5 Br8 Dy4 N12 Ni8 O39.25'
_chemical_formula_weight 3926.71
_space_group_crystal_system monoclinic
_space_group_IT_number 15
_space_group_name_Hall '-C 2yc'
_space_group_name_H-M_alt 'C 1 2/c 1'
_atom_sites_solution_hydrogens mixed
_atom_sites_solution_primary dual
_audit_block_doi 10.5517/ccdc.csd.cc291tnv
_audit_creation_date 2022-01-05
_audit_creation_method
;
Olex2 1.5
(compiled 2021.12.09 svn.r5202d8cf for OlexSys, GUI svn.r6439)
;
_audit_update_record
;
2022-01-30 deposited with the CCDC.	2022-11-14 downloaded from the CCDC.
;
_cell_angle_alpha 90
_cell_angle_beta 127.0050(10)
_cell_angle_gamma 90
_cell_formula_units_Z 8
_cell_length_a 36.4950(4)
_cell_length_b 16.3703(2)
_cell_length_c 60.2225(6)
_cell_measurement_reflns_used 34872
_cell_measurement_temperature 173(2)
_cell_measurement_theta_max 62.7230
_cell_measurement_theta_min 2.4530
_cell_volume 28732.2(7)
_computing_cell_refinement 'CrysAlisPro 1.171.40.84a (Rigaku OD, 2020)'
_computing_data_collection 'CrysAlisPro 1.171.40.84a (Rigaku OD, 2020)'
_computing_data_reduction 'CrysAlisPro 1.171.40.84a (Rigaku OD, 2020)'
_computing_molecular_graphics 'Olex2 1.5 (Dolomanov et al., 2009)'
_computing_publication_material 'Olex2 1.5 (Dolomanov et al., 2009)'
_computing_structure_refinement 'SHELXL 2018/3 (Sheldrick, 2015)'
_computing_structure_solution 'SHELXS-97 (Sheldrick 2008)'
_diffrn_ambient_temperature 173.15
_diffrn_measured_fraction_theta_full 0.972
_diffrn_measured_fraction_theta_max 0.972
_diffrn_measurement_device_type 'XtaLAB Synergy, Dualflex, HyPix'
_diffrn_measurement_method '\w scans'
_diffrn_radiation_type CuK\a
_diffrn_radiation_wavelength 1.54184
_diffrn_reflns_av_R_equivalents 0.0518
_diffrn_reflns_av_unetI/netI 0.0450
_diffrn_reflns_Laue_measured_fraction_full 0.972
_diffrn_reflns_Laue_measured_fraction_max 0.972
_diffrn_reflns_limit_h_max 40
_diffrn_reflns_limit_h_min -42
_diffrn_reflns_limit_k_max 18
_diffrn_reflns_limit_k_min -16
_diffrn_reflns_limit_l_max 69
_diffrn_reflns_limit_l_min -67
_diffrn_reflns_number 75343
_diffrn_reflns_point_group_measured_fraction_full 0.972
_diffrn_reflns_point_group_measured_fraction_max 0.972
_diffrn_reflns_theta_full 62.881
_diffrn_reflns_theta_max 62.881
_diffrn_reflns_theta_min 2.421
_exptl_absorpt_coefficient_mu 15.219
_exptl_absorpt_correction_T_max 0.088
_exptl_absorpt_correction_T_min 0.071
_exptl_absorpt_correction_type multi-scan
_exptl_absorpt_process_details
;
CrysAlisPro 1.171.40.84a (Rigaku Oxford Diffraction, 2020)
Empirical absorption correction using spherical harmonics,
implemented in SCALE3 ABSPACK scaling algorithm.
;
_exptl_crystal_density_diffrn 1.816
_exptl_crystal_description block
_exptl_crystal_F_000 15364
_exptl_crystal_size_max 0.25
_exptl_crystal_size_mid 0.18
_exptl_crystal_size_min 0.16
_refine_diff_density_max 2.229
_refine_diff_density_min -1.479
_refine_diff_density_rms 0.174
_refine_ls_extinction_method none
_refine_ls_goodness_of_fit_ref 1.104
_refine_ls_hydrogen_treatment constr
_refine_ls_matrix_type full
_refine_ls_number_parameters 1583
_refine_ls_number_reflns 22487
_refine_ls_number_restraints 708
_refine_ls_restrained_S_all 1.091
_refine_ls_R_factor_all 0.0916
_refine_ls_R_factor_gt 0.0780
_refine_ls_shift/su_max 0.001
_refine_ls_shift/su_mean 0.000
_refine_ls_structure_factor_coef Fsqd
_refine_ls_weighting_details 'w=1/[\s^2^(Fo^2^)+(0.0857P)^2^+758.2845P] where P=(Fo^2^+2Fc^2^)/3'
_refine_ls_weighting_scheme calc
_refine_ls_wR_factor_gt 0.1933
_refine_ls_wR_factor_ref 0.2022
_reflns_Friedel_coverage 0.000
_reflns_number_gt 18971
_reflns_number_total 22487
_reflns_threshold_expression 'I > 2\s(I)'
_cod_data_source_file d2ce01291j2.cif
_cod_data_source_block 20210427-czl-ys-zz-130
_cod_depositor_comments 'Adding full bibliography for 7245826.cif.'
_cod_original_cell_volume 28732.2(6)
_cod_original_formula_sum 'C102.50 H139.50 Br8 Dy4 N12 Ni8 O39.25'
_cod_database_code 7245826
_shelx_shelxl_version_number 2018/3
_shelx_space_group_comment
;
The symmetry employed for this shelxl refinement is uniquely defined
by the following loop, which should always be used as a source of
symmetry information in preference to the above space-group names.
They are only intended as comments.
;
_shelx_estimated_absorpt_t_max 0.194
_shelx_estimated_absorpt_t_min 0.115
_olex2_refinement_description
;
1. Fixed Uiso
 At 1.2 times of:
  All C(H) groups, All C(H,H) groups
 At 1.5 times of:
  All C(H,H,H) groups, All N(H) groups, All O(H) groups, All O(H,H) groups
2. Restrained distances
 N11-C93
 1.16 with sigma of 0.01
 O43-C105
 1.48 with sigma of 0.01
 C105-C106
 1.54 with sigma of 0.01
 O43-C106
 2.6 with sigma of 0.02
 C93-C94
 1.46 with sigma of 0.01
 N11-C94
 2.64 with sigma of 0.02
 O39-C95
 1.46 with sigma of 0.01
 C95-C96
 1.53 with sigma of 0.01
 O39-C96
 2.62 with sigma of 0.01
 O40-C97
 1.46 with sigma of 0.01
 C97-C98
 1.53 with sigma of 0.01
 O40-C98
 2.62 with sigma of 0.02
 O41-C99
 1.46 with sigma of 0.01
 C99-C100
 1.5 with sigma of 0.01
 O41-C100
 2.5 with sigma of 0.02
 O42-C101
 1.46 with sigma of 0.01
 C101-C102
 1.5 with sigma of 0.01
 O42-C102
 2.5 with sigma of 0.02
 O45-C107
 1.46 with sigma of 0.01
 C108-C107
 1.52 with sigma of 0.01
 O45-C108
 2.5 with sigma of 0.02
 N12-C109
 1.18 with sigma of 0.01
 C109-C110
 1.48 with sigma of 0.01
 N12-C110
 2.68 with sigma of 0.02
 N13-C111
 1.16 with sigma of 0.01
 C111-C112
 1.46 with sigma of 0.01
 N13-C112
 2.62 with sigma of 0.02
3. Rigid bond restraints
 O43, C105, C106
 with sigma for 1-2 distances of 0.001 and sigma for 1-3 distances of 0.002
4. Uiso/Uaniso restraints and constraints
C1 \\sim C2 \\sim C3 \\sim C4 \\sim C5 \\sim C6 \\sim C7 \\sim C8 \\sim C9
\\sim C10 \\sim C11 \\sim C12 \\sim C13 \\sim C14 \\sim C15 \\sim C16 \\sim C17
\\sim C18 \\sim C19 \\sim C20 \\sim C21 \\sim C22 \\sim C23 \\sim C24 \\sim C25
\\sim C26 \\sim C27 \\sim C28 \\sim C29 \\sim C30 \\sim C31 \\sim C32 \\sim C33
\\sim C34 \\sim C35 \\sim C36 \\sim C37 \\sim C38 \\sim C39 \\sim C40 \\sim C41
\\sim C42 \\sim C43 \\sim C44 \\sim C45 \\sim C46 \\sim C47 \\sim C48 \\sim C49
\\sim C50 \\sim C51 \\sim C52 \\sim C53 \\sim C54 \\sim C55 \\sim C56 \\sim C57
\\sim C58 \\sim C59 \\sim C60 \\sim C61 \\sim C62 \\sim C63 \\sim C64 \\sim C65
\\sim C66 \\sim C67 \\sim C68 \\sim C69 \\sim C70 \\sim C71 \\sim C72 \\sim C73
\\sim C74 \\sim C75 \\sim C76 \\sim C77 \\sim C78 \\sim C79 \\sim C80 \\sim C81
\\sim C82 \\sim C83 \\sim C84 \\sim C85 \\sim C86 \\sim C87 \\sim C88 \\sim C89
\\sim C90 \\sim C91 \\sim C92 \\sim C94 \\sim C93 \\sim C95 \\sim C96 \\sim C97
\\sim C98 \\sim C99 \\sim C100 \\sim C102 \\sim C101 \\sim C105 \\sim C106
\\sim C107 \\sim C108 \\sim C109 \\sim C110 \\sim C112 \\sim C111: within 2A
with sigma of 0.01 and sigma for terminal atoms of 0.02 within 2A
O43 \\sim C105 \\sim C106: within 2A with sigma of 0.04 and sigma for terminal
atoms of 0.08 within 2A
O39 \\sim C95 \\sim C96: within 2A with sigma of 0.04 and sigma for terminal
atoms of 0.08 within 2A
O40 \\sim C97 \\sim C98: within 2A with sigma of 0.04 and sigma for terminal
atoms of 0.08 within 2A
O41 \\sim C99 \\sim C100: within 2A with sigma of 0.04 and sigma for terminal
atoms of 0.08 within 2A
O45 \\sim C107 \\sim C108: within 2A with sigma of 0.04 and sigma for terminal
atoms of 0.08 within 2A
C109 \\sim C110 \\sim N12: within 2A with sigma of 0.04 and sigma for terminal
atoms of 0.08 within 2A
Uanis(O43) \\sim Ueq, Uanis(C105) \\sim Ueq, Uanis(C106) \\sim Ueq: with sigma
of 0.01 and sigma for terminal atoms of 0.02
Uanis(N11) \\sim Ueq, Uanis(C93) \\sim Ueq: with sigma of 0.01 and sigma for
terminal atoms of 0.02
Uanis(C95) \\sim Ueq, Uanis(C96) \\sim Ueq, Uanis(C97) \\sim Ueq, Uanis(C98)
\\sim Ueq: with sigma of 0.01 and sigma for terminal atoms of 0.02
Uanis(O41) \\sim Ueq, Uanis(C100) \\sim Ueq: with sigma of 0.01 and sigma for
terminal atoms of 0.02
Uanis(O42) \\sim Ueq, Uanis(C101) \\sim Ueq, Uanis(C102) \\sim Ueq, Uanis(C100)
\\sim Ueq: with sigma of 0.01 and sigma for terminal atoms of 0.02
Uanis(O45) \\sim Ueq, Uanis(C107) \\sim Ueq, Uanis(C108) \\sim Ueq: with sigma
of 0.01 and sigma for terminal atoms of 0.02
Uanis(C109) \\sim Ueq, Uanis(C110) \\sim Ueq, Uanis(N12) \\sim Ueq: with sigma
of 0.01 and sigma for terminal atoms of 0.02
5. Others
 Sof(O40)=Sof(C97)=Sof(H97A)=Sof(H97B)=Sof(C98)=Sof(H98A)=Sof(H98B)=Sof(H98C)=
 1-FVAR(1)
 Sof(O39)=Sof(C95)=Sof(H95A)=Sof(H95B)=Sof(C96)=Sof(H96A)=Sof(H96B)=Sof(H96C)=
 FVAR(1)
 Fixed Sof: C102(0.5) H10G(0.5) H10H(0.5) H10I(0.5) C101(0.5) H10J(0.5)
 H10K(0.5) O42(0.5) H42A(0.5) O43(0.25) H43A(0.25) C105(0.25) H10L(0.25)
 H10M(0.25) C106(0.25) H10N(0.25) H10O(0.25) H10P(0.25) O45(0.5) H45A(0.5)
 C107(0.5) H10Q(0.5) H10R(0.5) C108(0.5) H10S(0.5) H10T(0.5) H10U(0.5) N12(0.5)
 C109(0.5) C110(0.5) H11A(0.5) H11B(0.5) H11C(0.5) C112(0.5) H11D(0.5)
 H11E(0.5) H11F(0.5) C111(0.5) N13(0.5)
6.a Riding coordinates:
 O17(H17), O18(H18), O19(H19), O20(H20), O21(H21), O22(H22), O23(H23),
 O24(H24), O25(H25A,H25B), O26(H26A,H26B), O27(H27A,H27B), O28(H28A,H28B),
 C90(H90A,H90B,H90C), C92(H92A,H92B,H92C), C94(H94A,H94B,H94C), N11(H39A),
 C96(H96A,H96B,H96C), C98(H98A,H98B,H98C), O41(H41), C100(H10D,H10E,H10F),
 C102(H10G,H10H,H10I), O42(H42A), O43(H43A), C106(H10N,H10O,H10P), O45(H45A),
 C108(H10S,H10T,H10U), C110(H11A,H11B,H11C), C112(H11D,H11E,H11F)
6.b Ternary CH refined with riding coordinates:
 C9(H9), C19(H19A), C29(H29), C39(H39), C49(H49), C59(H59), C69(H69), C79(H79)
6.c Secondary CH2 refined with riding coordinates:
 C8(H8A,H8B), C18(H18A,H18B), C28(H28C,H28D), C38(H38A,H38B), C48(H48A,H48B),
 C58(H58A,H58B), C68(H68A,H68B), C78(H78A,H78B), C95(H95A,H95B), C97(H97A,H97B),
  C99(H99A,H99B), C101(H10J,H10K), C105(H10L,H10M), C107(H10Q,H10R)
6.d Aromatic/amide H refined with riding coordinates:
 C2(H2), C3(H3), C5(H5), C7(H7), C12(H12), C13(H13), C15(H15), C17(H17A),
 C22(H22A), C23(H23A), C25(H25), C27(H27), C32(H32), C33(H33), C35(H35),
 C37(H37), C42(H42), C43(H43), C45(H45), C47(H47), C52(H52), C53(H53), C55(H55),
  C57(H57), C62(H62), C63(H63), C65(H65), C67(H67), C72(H72), C73(H73),
 C75(H75), C77(H77)
6.e Fitted hexagon refined as free rotating group:
 C1(C2,C3,C4,C5,C6), C11(C12,C13,C14,C15,C16), C21(C22,C23,C24,C25,C26),
 C31(C32,C33,C34,C35,C36), C41(C42,C43,C44,C45,C46), C51(C52,C53,C54,C55,C56),
 C61(C62,C63,C64,C65,C66), C71(C72,C73,C74,C75,C76)
6.f Idealised Me refined as rotating group:
 C10(H10A,H10B,H10C), C20(H20A,H20B,H20C), C30(H30A,H30B,H30C), C40(H40A,H40B,
 H40C), C50(H50A,H50B,H50C), C60(H60A,H60B,H60C), C70(H70A,H70B,H70C), C80(H80A,
 H80B,H80C), C82(H82A,H82B,H82C), C84(H84A,H84B,H84C), C86(H86A,H86B,H86C),
 C88(H88A,H88B,H88C)
;
_olex2_submission_special_instructions 'No special instructions were received'

loop_
_space_group_symop_operation_xyz
'x, y, z'
'-x, y, -z+1/2'
'x+1/2, y+1/2, z'
'-x+1/2, y+1/2, -z+1/2'
'-x, -y, -z'
'x, -y, z-1/2'
'-x+1/2, -y+1/2, -z'
'x+1/2, -y+1/2, z-1/2'

loop_
_atom_site_label
_atom_site_type_symbol
_atom_site_fract_x
_atom_site_fract_y
_atom_site_fract_z
_atom_site_U_iso_or_equiv
_atom_site_adp_type
_atom_site_occupancy
_atom_site_site_symmetry_order
_atom_site_calc_flag
_atom_site_refinement_flags_posn
_atom_site_refinement_flags_adp
_atom_site_refinement_flags_occupancy
_atom_site_disorder_assembly
_atom_site_disorder_group
Dy1 Dy 0.38218(2) 0.74905(4) 0.32320(2) 0.03413(17) Uani 1 1 d . . . . .
Dy2 Dy 0.48260(2) 0.66078(4) 0.32477(2) 0.03314(17) Uani 1 1 d . . . . .
Dy3 Dy 0.55139(2) 0.60705(4) 0.40397(2) 0.03796(18) Uani 1 1 d . . . . .
Dy4 Dy 0.44230(2) 0.65790(4) 0.39812(2) 0.03769(18) Uani 1 1 d . . . . .
Ni1 Ni 0.38240(7) 0.81647(12) 0.37797(4) 0.0428(5) Uani 1 1 d . . . . .
Ni2 Ni 0.32702(7) 0.66651(12) 0.34258(4) 0.0421(5) Uani 1 1 d . . . . .
Ni3 Ni 0.42780(7) 0.83091(11) 0.29210(4) 0.0382(4) Uani 1 1 d . . . . .
Ni4 Ni 0.36771(6) 0.67012(11) 0.26740(4) 0.0349(4) Uani 1 1 d . . . . .
Ni5 Ni 0.59135(7) 0.68287(13) 0.36852(4) 0.0426(5) Uani 1 1 d . . . . .
Ni6 Ni 0.55910(6) 0.50232(12) 0.36212(4) 0.0395(5) Uani 1 1 d . . . . .
Ni7 Ni 0.54782(7) 0.68816(13) 0.45560(4) 0.0417(5) Uani 1 1 d . . . . .
Ni8 Ni 0.52058(7) 0.50361(13) 0.43707(4) 0.0433(5) Uani 1 1 d . . . . .
Br1 Br 0.31516(6) 1.23942(10) 0.38138(4) 0.0719(5) Uani 1 1 d . . . . .
Br2 Br 0.15011(5) 0.39231(12) 0.32588(3) 0.0739(5) Uani 1 1 d . . . . .
Br3 Br 0.37576(8) 1.25828(10) 0.23886(4) 0.1069(9) Uani 1 1 d . . . . .
Br4 Br 0.28174(4) 0.43815(8) 0.13765(2) 0.0434(3) Uani 1 1 d . . . . .
Br5 Br 0.80908(5) 0.91215(11) 0.43002(3) 0.0674(4) Uani 1 1 d . . . . .
Br6 Br 0.57227(7) 0.10595(12) 0.30624(5) 0.0958(7) Uani 1 1 d . . . . .
Br7 Br 0.72668(5) 0.92996(11) 0.57903(3) 0.0618(4) Uani 1 1 d . . . . .
Br8 Br 0.48049(8) 0.11202(11) 0.48190(4) 0.0861(6) Uani 1 1 d . . . . .
N1 N 0.3479(3) 0.8501(6) 0.3917(2) 0.045(2) Uani 1 1 d . . . . .
N2 N 0.2642(4) 0.6993(6) 0.3285(2) 0.049(3) Uani 1 1 d . . . . .
N3 N 0.4174(4) 0.8703(6) 0.2578(2) 0.049(3) Uani 1 1 d . . . . .
N4 N 0.3246(3) 0.7109(5) 0.22857(19) 0.039(2) Uani 1 1 d . . . . .
N5 N 0.6342(3) 0.6699(6) 0.35879(19) 0.042(2) Uani 1 1 d . . . . .
N6 N 0.6155(3) 0.4442(6) 0.37365(19) 0.041(2) Uani 1 1 d . . . . .
N7 N 0.5669(3) 0.6727(7) 0.4938(2) 0.045(2) Uani 1 1 d . . . . .
N8 N 0.5642(3) 0.4525(7) 0.4743(2) 0.045(2) Uani 1 1 d . . . . .
O1 O 0.3966(3) 0.9308(5) 0.37436(18) 0.049(2) Uani 1 1 d . . . . .
O2 O 0.3679(3) 0.7002(5) 0.38413(16) 0.0441(19) Uani 1 1 d . . . . .
O3 O 0.3147(3) 0.5497(5) 0.34373(18) 0.050(2) Uani 1 1 d . . . . .
O4 O 0.3329(3) 0.7884(5) 0.33621(16) 0.045(2) Uani 1 1 d . . . . .
O5 O 0.4205(3) 0.9446(5) 0.30192(17) 0.050(2) Uani 1 1 d . . . . .
O6 O 0.4331(3) 0.7166(5) 0.27939(15) 0.0421(19) Uani 1 1 d . . . . .
O7 O 0.3734(3) 0.5613(5) 0.25443(14) 0.0407(19) Uani 1 1 d . . . . .
O8 O 0.3615(3) 0.7867(4) 0.27849(15) 0.0378(17) Uani 1 1 d . . . . .
O9 O 0.6322(3) 0.7639(5) 0.39830(17) 0.049(2) Uani 1 1 d . . . . .
O10 O 0.5522(3) 0.5974(5) 0.33693(15) 0.0396(18) Uani 1 1 d . . . . .
O11 O 0.5187(3) 0.4185(5) 0.33360(17) 0.047(2) Uani 1 1 d . . . . .
O12 O 0.6046(2) 0.5820(5) 0.39399(15) 0.044(2) Uani 1 1 d . . . . .
O13 O 0.6022(3) 0.7583(6) 0.46885(16) 0.051(2) Uani 1 1 d . . . . .
O14 O 0.4944(3) 0.6104(5) 0.44450(15) 0.044(2) Uani 1 1 d . . . . .
O15 O 0.4700(3) 0.4276(5) 0.42703(17) 0.051(2) Uani 1 1 d . . . . .
O16 O 0.5753(2) 0.5797(5) 0.44996(15) 0.0434(19) Uani 1 1 d . . . . .
O17 O 0.3878(2) 0.6369(5) 0.35034(15) 0.0364(17) Uani 1 1 d . . . . .
H17 H 0.388599 0.591489 0.344024 0.055 Uiso 1 1 d R U . . .
O18 O 0.4273(3) 0.7752(4) 0.37054(15) 0.0378(17) Uani 1 1 d . . . . .
H18 H 0.450675 0.805087 0.377363 0.057 Uiso 1 1 d R U . . .
O19 O 0.4858(3) 0.5542(5) 0.39834(15) 0.0384(17) Uani 1 1 d . . . . .
H19 H 0.471450 0.519963 0.385164 0.058 Uiso 1 1 d R U . . .
O20 O 0.5163(3) 0.7036(5) 0.41423(15) 0.0411(18) Uani 1 1 d . . . . .
H20 H 0.515730 0.752028 0.409167 0.062 Uiso 1 1 d R U . . .
O21 O 0.5045(2) 0.5594(5) 0.35724(14) 0.0395(18) Uani 1 1 d . . . . .
H21 H 0.483970 0.526587 0.354168 0.059 Uiso 1 1 d R U . . .
O22 O 0.5392(2) 0.7010(5) 0.37157(15) 0.0375(17) Uani 1 1 d . . . . .
H22 H 0.535930 0.750728 0.374167 0.056 Uiso 1 1 d R U . . .
O23 O 0.4065(2) 0.6394(4) 0.30875(14) 0.0331(16) Uani 1 1 d . . . . .
H23 H 0.400613 0.593333 0.312063 0.050 Uiso 1 1 d R U . . .
O24 O 0.4498(2) 0.7794(5) 0.32911(15) 0.0351(16) Uani 1 1 d . . . . .
H24 H 0.469264 0.807857 0.343260 0.053 Uiso 1 1 d R U . . .
O25 O 0.3816(3) 0.8955(4) 0.32475(17) 0.0422(19) Uani 1 1 d . . . . .
H25A H 0.389763 0.911882 0.340417 0.063 Uiso 1 1 d R U . . .
H25B H 0.397333 0.917192 0.320297 0.063 Uiso 1 1 d R U . . .
O26 O 0.4597(3) 0.5393(4) 0.29693(15) 0.0394(18) Uani 1 1 d . . . . .
H26A H 0.431607 0.532051 0.283971 0.059 Uiso 1 1 d R U . . .
H26B H 0.471827 0.494661 0.305741 0.059 Uiso 1 1 d R U . . .
O27 O 0.6125(3) 0.7029(6) 0.43188(16) 0.051(2) Uani 1 1 d . . . . .
H27A H 0.617568 0.728937 0.422198 0.076 Uiso 1 1 d R U . . .
H27B H 0.605018 0.738667 0.438498 0.076 Uiso 1 1 d R U . . .
O28 O 0.4035(3) 0.5347(5) 0.39578(16) 0.0440(19) Uani 1 1 d . . . . .
H28A H 0.418779 0.491278 0.400982 0.066 Uiso 1 1 d R U . . .
H28B H 0.379549 0.525798 0.379482 0.066 Uiso 1 1 d R U . . .
O29 O 0.3132(3) 0.6745(5) 0.29729(17) 0.0416(18) Uani 1 1 d . . . . .
O30 O 0.3070(3) 0.6228(5) 0.26102(16) 0.0439(19) Uani 1 1 d . . . . .
O31 O 0.4962(4) 0.8726(6) 0.3121(2) 0.067(3) Uani 1 1 d . . . . .
O32 O 0.5359(4) 0.7585(6) 0.3298(2) 0.063(3) Uani 1 1 d . . . . .
O33 O 0.5423(4) 0.4008(7) 0.4240(2) 0.075(3) Uani 1 1 d . . . . .
O34 O 0.5634(3) 0.4645(7) 0.4018(2) 0.068(3) Uani 1 1 d . . . . .
O35 O 0.5183(3) 0.7980(6) 0.45644(17) 0.056(2) Uani 1 1 d . . . . .
O36 O 0.4448(3) 0.7808(5) 0.42051(16) 0.0448(19) Uani 1 1 d . . . . .
C1 C 0.3794(3) 0.9978(4) 0.37764(18) 0.047(3) Uani 1 1 d G U . . .
C2 C 0.3876(3) 1.0713(5) 0.36979(19) 0.055(3) Uani 1 1 d G U . . .
H2 H 0.405846 1.072319 0.363364 0.066 Uiso 1 1 calc R U . . .
C3 C 0.3691(3) 1.1434(4) 0.3713(2) 0.059(3) Uani 1 1 d G U . . .
H3 H 0.374723 1.193672 0.365967 0.071 Uiso 1 1 calc R U . . .
C4 C 0.3424(3) 1.1420(4) 0.38073(19) 0.054(3) Uani 1 1 d G U . . .
C5 C 0.3343(3) 1.0684(5) 0.38858(18) 0.049(3) Uani 1 1 d G U . . .
H5 H 0.316027 1.067450 0.395008 0.059 Uiso 1 1 calc R U . . .
C6 C 0.3527(3) 0.9964(4) 0.38704(18) 0.048(2) Uani 1 1 d G U . . .
C7 C 0.3403(4) 0.9238(8) 0.3950(3) 0.047(3) Uani 1 1 d . U . . .
H7 H 0.325276 0.931739 0.403397 0.057 Uiso 1 1 calc R U . . .
C8 C 0.3306(5) 0.7812(9) 0.3986(3) 0.058(3) Uani 1 1 d . U . . .
H8A H 0.297650 0.772387 0.383357 0.069 Uiso 1 1 calc R U . . .
H8B H 0.333598 0.794040 0.415741 0.069 Uiso 1 1 calc R U . . .
C9 C 0.3570(5) 0.7052(9) 0.4030(3) 0.055(3) Uani 1 1 d . U . . .
H9 H 0.386755 0.709041 0.422102 0.066 Uiso 1 1 calc R U . . .
C10 C 0.3322(5) 0.6302(9) 0.4028(3) 0.055(3) Uani 1 1 d . U . . .
H10A H 0.302137 0.625653 0.384694 0.083 Uiso 1 1 calc R U . . .
H10B H 0.328198 0.635333 0.417441 0.083 Uiso 1 1 calc R U . . .
H10C H 0.350407 0.581290 0.406181 0.083 Uiso 1 1 calc R U . . .
C11 C 0.2766(2) 0.5174(5) 0.33835(17) 0.047(3) Uani 1 1 d G U . . .
C12 C 0.2769(2) 0.4339(5) 0.34264(17) 0.049(3) Uani 1 1 d G U . . .
H12 H 0.303191 0.402287 0.348688 0.059 Uiso 1 1 calc R U . . .
C13 C 0.2386(3) 0.3966(4) 0.33807(18) 0.057(3) Uani 1 1 d G U . . .
H13 H 0.238842 0.339562 0.341004 0.068 Uiso 1 1 calc R U . . .
C14 C 0.2001(2) 0.4429(5) 0.32922(18) 0.054(3) Uani 1 1 d G U . . .
C15 C 0.1998(2) 0.5264(5) 0.32493(17) 0.052(3) Uani 1 1 d G U . . .
H15 H 0.173470 0.557992 0.318884 0.063 Uiso 1 1 calc R U . . .
C16 C 0.2380(3) 0.5636(4) 0.32950(18) 0.049(2) Uani 1 1 d G U . . .
C17 C 0.2328(5) 0.6510(9) 0.3243(3) 0.055(3) Uani 1 1 d . U . . .
H17A H 0.203855 0.674339 0.317193 0.066 Uiso 1 1 calc R U . . .
C18 C 0.2562(4) 0.7858(8) 0.3241(3) 0.053(3) Uani 1 1 d . U . . .
H18A H 0.264104 0.812290 0.341282 0.064 Uiso 1 1 calc R U . . .
H18B H 0.223386 0.796393 0.309001 0.064 Uiso 1 1 calc R U . . .
C19 C 0.2868(4) 0.8214(8) 0.3161(3) 0.051(3) Uani 1 1 d . U . . .
H19A H 0.274673 0.801599 0.297141 0.061 Uiso 1 1 calc R U . . .
C20 C 0.2858(5) 0.9109(8) 0.3160(3) 0.058(3) Uani 1 1 d . U . . .
H20A H 0.294342 0.930720 0.333893 0.087 Uiso 1 1 calc R U . . .
H20B H 0.254756 0.929861 0.301039 0.087 Uiso 1 1 calc R U . . .
H20C H 0.307491 0.932050 0.312890 0.087 Uiso 1 1 calc R U . . .
C21 C 0.4096(3) 1.0123(4) 0.28685(16) 0.058(3) Uani 1 1 d G U . . .
C22 C 0.4008(4) 1.0820(5) 0.29613(16) 0.068(4) Uani 1 1 d G U . . .
H22A H 0.402010 1.079703 0.312312 0.081 Uiso 1 1 calc R U . . .
C23 C 0.3903(4) 1.1551(4) 0.28171(19) 0.079(4) Uani 1 1 d G U . . .
H23A H 0.384326 1.202781 0.288051 0.095 Uiso 1 1 calc R U . . .
C24 C 0.3886(4) 1.1585(4) 0.25803(18) 0.072(4) Uani 1 1 d G U . . .
C25 C 0.3973(3) 1.0888(5) 0.24876(15) 0.059(3) Uani 1 1 d G U . . .
H25 H 0.396143 1.091076 0.232574 0.071 Uiso 1 1 calc R U . . .
C26 C 0.4078(3) 1.0157(4) 0.26317(17) 0.051(3) Uani 1 1 d G U . . .
C27 C 0.4137(5) 0.9467(8) 0.2506(3) 0.052(3) Uani 1 1 d . U . . .
H27 H 0.415026 0.958195 0.235624 0.062 Uiso 1 1 calc R U . . .
C28 C 0.4213(5) 0.8046(8) 0.2430(3) 0.056(3) Uani 1 1 d . U . . .
H28C H 0.437181 0.825228 0.235344 0.067 Uiso 1 1 calc R U . . .
H28D H 0.390291 0.786191 0.227216 0.067 Uiso 1 1 calc R U . . .
C29 C 0.4478(5) 0.7334(8) 0.2621(3) 0.051(3) Uani 1 1 d . U . . .
H29 H 0.480819 0.749754 0.274779 0.061 Uiso 1 1 calc R U . . .
C30 C 0.4445(5) 0.6593(8) 0.2465(3) 0.051(3) Uani 1 1 d . U . . .
H30A H 0.460886 0.613909 0.259526 0.077 Uiso 1 1 calc R U . . .
H30B H 0.458278 0.670972 0.237035 0.077 Uiso 1 1 calc R U . . .
H30C H 0.412179 0.644492 0.232737 0.077 Uiso 1 1 calc R U . . .
C31 C 0.3520(2) 0.5386(4) 0.22740(10) 0.037(2) Uani 1 1 d G U . . .
C32 C 0.3646(2) 0.4632(4) 0.22331(10) 0.035(2) Uani 1 1 d G U . . .
H32 H 0.387588 0.431579 0.238851 0.042 Uiso 1 1 calc R U . . .
C33 C 0.3436(2) 0.4342(3) 0.19650(13) 0.036(2) Uani 1 1 d G U . . .
H33 H 0.352266 0.382632 0.193710 0.043 Uiso 1 1 calc R U . . .
C34 C 0.3100(2) 0.4805(4) 0.17377(9) 0.038(2) Uani 1 1 d G U . . .
C35 C 0.2974(2) 0.5559(4) 0.17785(11) 0.038(2) Uani 1 1 d G U . . .
H35 H 0.274435 0.587508 0.162310 0.045 Uiso 1 1 calc R U . . .
C36 C 0.3184(2) 0.5849(3) 0.20466(13) 0.039(2) Uani 1 1 d G U . . .
C37 C 0.3058(4) 0.6700(7) 0.2066(2) 0.040(3) Uani 1 1 d . U . . .
H37 H 0.281600 0.695382 0.189794 0.049 Uiso 1 1 calc R U . . .
C38 C 0.3104(4) 0.7949(8) 0.2280(2) 0.050(3) Uani 1 1 d . U . . .
H38A H 0.277824 0.802045 0.211938 0.060 Uiso 1 1 calc R U . . .
H38B H 0.328980 0.832977 0.225670 0.060 Uiso 1 1 calc R U . . .
C39 C 0.3166(4) 0.8155(8) 0.2547(2) 0.047(3) Uani 1 1 d . U . . .
H39 H 0.292809 0.784410 0.254535 0.056 Uiso 1 1 calc R U . . .
C40 C 0.3085(5) 0.9029(8) 0.2557(3) 0.054(3) Uani 1 1 d . U . . .
H40A H 0.316375 0.916219 0.274001 0.081 Uiso 1 1 calc R U . . .
H40B H 0.276127 0.915540 0.241245 0.081 Uiso 1 1 calc R U . . .
H40C H 0.327694 0.935154 0.252641 0.081 Uiso 1 1 calc R U . . .
C41 C 0.6719(2) 0.7942(5) 0.40479(17) 0.051(3) Uani 1 1 d G U . . .
C42 C 0.6942(3) 0.8520(5) 0.42592(17) 0.056(3) Uani 1 1 d G U . . .
H42 H 0.681313 0.868402 0.435010 0.067 Uiso 1 1 calc R U . . .
C43 C 0.7353(3) 0.8860(5) 0.43374(16) 0.064(3) Uani 1 1 d G U . . .
H43 H 0.750550 0.925518 0.448180 0.077 Uiso 1 1 calc R U . . .
C44 C 0.7542(2) 0.8620(6) 0.42044(18) 0.056(3) Uani 1 1 d G U . . .
C45 C 0.7319(3) 0.8041(5) 0.39932(17) 0.053(3) Uani 1 1 d G U . . .
H45 H 0.744782 0.787767 0.390225 0.064 Uiso 1 1 calc R U . . .
C46 C 0.6908(3) 0.7702(5) 0.39149(15) 0.049(2) Uani 1 1 d G U . . .
C47 C 0.6710(4) 0.7102(8) 0.3690(3) 0.048(3) Uani 1 1 d . U . . .
H47 H 0.687035 0.700363 0.361400 0.058 Uiso 1 1 calc R U . . .
C48 C 0.6186(4) 0.6099(8) 0.3371(2) 0.047(3) Uani 1 1 d . U . . .
H48A H 0.633862 0.556946 0.345585 0.056 Uiso 1 1 calc R U . . .
H48B H 0.627260 0.627751 0.325085 0.056 Uiso 1 1 calc R U . . .
C49 C 0.5661(4) 0.5989(8) 0.3192(2) 0.041(2) Uani 1 1 d . U . . .
H49 H 0.551564 0.647649 0.306803 0.050 Uiso 1 1 calc R U . . .
C50 C 0.5526(4) 0.5250(8) 0.3011(2) 0.051(3) Uani 1 1 d . U . . .
H50A H 0.562442 0.475525 0.312474 0.076 Uiso 1 1 calc R U . . .
H50B H 0.567379 0.527132 0.291833 0.076 Uiso 1 1 calc R U . . .
H50C H 0.519211 0.524069 0.286994 0.076 Uiso 1 1 calc R U . . .
C51 C 0.5328(3) 0.3498(4) 0.32811(18) 0.052(3) Uani 1 1 d G U . . .
C52 C 0.4987(2) 0.2995(5) 0.30712(18) 0.061(3) Uani 1 1 d G U . . .
H52 H 0.467320 0.313897 0.297435 0.073 Uiso 1 1 calc R U . . .
C53 C 0.5104(3) 0.2280(5) 0.30031(18) 0.070(4) Uani 1 1 d G U . . .
H53 H 0.487123 0.193648 0.285964 0.084 Uiso 1 1 calc R U . . .
C54 C 0.5563(3) 0.2069(5) 0.3145(2) 0.063(3) Uani 1 1 d G U . . .
C55 C 0.5905(2) 0.2572(5) 0.33547(19) 0.059(3) Uani 1 1 d G U . . .
H55 H 0.621828 0.242800 0.345153 0.070 Uiso 1 1 calc R U . . .
C56 C 0.5787(2) 0.3287(5) 0.34228(17) 0.051(3) Uani 1 1 d G U . . .
C57 C 0.6180(4) 0.3764(8) 0.3652(3) 0.046(3) Uani 1 1 d . U . . .
H57 H 0.647705 0.353456 0.374181 0.056 Uiso 1 1 calc R U . . .
C58 C 0.6572(4) 0.4849(9) 0.3966(3) 0.054(3) Uani 1 1 d . U . . .
H58A H 0.670014 0.518741 0.389120 0.065 Uiso 1 1 calc R U . . .
H58B H 0.680433 0.443224 0.409075 0.065 Uiso 1 1 calc R U . . .
C59 C 0.6474(4) 0.5386(9) 0.4130(3) 0.054(3) Uani 1 1 d . U . . .
H59 H 0.642227 0.500830 0.423974 0.065 Uiso 1 1 calc R U . . .
C60 C 0.6865(4) 0.5917(10) 0.4335(3) 0.062(4) Uani 1 1 d . U . . .
H60A H 0.691965 0.631577 0.423657 0.093 Uiso 1 1 calc R U . . .
H60B H 0.713981 0.558223 0.445654 0.093 Uiso 1 1 calc R U . . .
H60C H 0.679284 0.620543 0.444713 0.093 Uiso 1 1 calc R U . . .
C61 C 0.6289(3) 0.7939(5) 0.49394(12) 0.051(3) Uani 1 1 d G U . . .
C62 C 0.6593(3) 0.8525(6) 0.49717(13) 0.055(3) Uani 1 1 d G U . . .
H62 H 0.659941 0.865701 0.482033 0.066 Uiso 1 1 calc R U . . .
C63 C 0.6889(3) 0.8920(5) 0.52256(16) 0.060(3) Uani 1 1 d G U . . .
H63 H 0.709636 0.932097 0.524769 0.072 Uiso 1 1 calc R U . . .
C64 C 0.6880(3) 0.8727(5) 0.54471(13) 0.053(3) Uani 1 1 d G U . . .
C65 C 0.6576(3) 0.8140(5) 0.54148(13) 0.048(3) Uani 1 1 d G U . . .
H65 H 0.656970 0.800889 0.556624 0.058 Uiso 1 1 calc R U . . .
C66 C 0.6281(3) 0.7746(5) 0.51610(15) 0.048(2) Uani 1 1 d G U . . .
C67 C 0.5968(4) 0.7174(8) 0.5150(3) 0.050(3) Uani 1 1 d . U . . .
H67 H 0.598207 0.712229 0.531259 0.059 Uiso 1 1 calc R U . . .
C68 C 0.5360(5) 0.6198(9) 0.4945(3) 0.053(3) Uani 1 1 d . U . . .
H68A H 0.533356 0.638701 0.509117 0.064 Uiso 1 1 calc R U . . .
H68B H 0.548412 0.563494 0.499199 0.064 Uiso 1 1 calc R U . . .
C69 C 0.4884(5) 0.6198(9) 0.4663(2) 0.051(3) Uani 1 1 d . U . . .
H69 H 0.473884 0.674214 0.463753 0.061 Uiso 1 1 calc R U . . .
C70 C 0.4578(5) 0.5561(9) 0.4642(3) 0.057(3) Uani 1 1 d . U . . .
H70A H 0.427595 0.560291 0.446159 0.085 Uiso 1 1 calc R U . . .
H70B H 0.454710 0.563728 0.479138 0.085 Uiso 1 1 calc R U . . .
H70C H 0.470945 0.502126 0.465979 0.085 Uiso 1 1 calc R U . . .
C71 C 0.4746(3) 0.3591(4) 0.44066(17) 0.055(3) Uani 1 1 d G U . . .
C72 C 0.4361(2) 0.3093(5) 0.42815(14) 0.057(3) Uani 1 1 d G U . . .
H72 H 0.408224 0.325272 0.411078 0.069 Uiso 1 1 calc R U . . .
C73 C 0.4385(3) 0.2360(5) 0.44062(18) 0.063(3) Uani 1 1 d G U . . .
H73 H 0.412201 0.201943 0.432077 0.075 Uiso 1 1 calc R U . . .
C74 C 0.4793(3) 0.2126(4) 0.46560(18) 0.062(3) Uani 1 1 d G U . . .
C75 C 0.5178(3) 0.2625(5) 0.47811(15) 0.060(3) Uani 1 1 d G U . . .
H75 H 0.545721 0.246483 0.495182 0.072 Uiso 1 1 calc R U . . .
C76 C 0.5154(3) 0.3357(5) 0.46564(17) 0.056(3) Uani 1 1 d G U . . .
C77 C 0.5584(5) 0.3816(9) 0.4809(3) 0.055(3) Uani 1 1 d . U . . .
H77 H 0.584273 0.356905 0.497230 0.066 Uiso 1 1 calc R U . . .
C78 C 0.6082(5) 0.4926(9) 0.4904(3) 0.056(3) Uani 1 1 d . U . . .
H78A H 0.632734 0.451730 0.501772 0.068 Uiso 1 1 calc R U . . .
H78B H 0.609435 0.532715 0.503101 0.068 Uiso 1 1 calc R U . . .
C79 C 0.6165(4) 0.5368(10) 0.4711(3) 0.058(3) Uani 1 1 d . U . . .
H79 H 0.622026 0.493917 0.461578 0.070 Uiso 1 1 calc R U . . .
C80 C 0.6586(5) 0.5886(11) 0.4876(3) 0.075(4) Uani 1 1 d . U . . .
H80A H 0.662788 0.617260 0.475014 0.113 Uiso 1 1 calc R U . . .
H80B H 0.685324 0.554009 0.500310 0.113 Uiso 1 1 calc R U . . .
H80C H 0.655207 0.628647 0.498385 0.113 Uiso 1 1 calc R U . . .
C81 C 0.2926(4) 0.6329(7) 0.2753(3) 0.042(3) Uani 1 1 d . U . . .
C82 C 0.2474(4) 0.5973(8) 0.2656(3) 0.058(3) Uani 1 1 d . U . . .
H82A H 0.249807 0.575539 0.281621 0.087 Uiso 1 1 calc R U . . .
H82B H 0.238966 0.553196 0.252335 0.087 Uiso 1 1 calc R U . . .
H82C H 0.223787 0.639944 0.256604 0.087 Uiso 1 1 calc R U . . .
C83 C 0.5347(5) 0.8327(8) 0.3266(3) 0.054(3) Uani 1 1 d . U . . .
C84 C 0.5767(6) 0.8818(12) 0.3433(4) 0.093(5) Uani 1 1 d . U . . .
H84A H 0.582108 0.897661 0.360707 0.140 Uiso 1 1 calc R U . . .
H84B H 0.573297 0.930867 0.332866 0.140 Uiso 1 1 calc R U . . .
H84C H 0.602764 0.849550 0.347380 0.140 Uiso 1 1 calc R U . . .
C85 C 0.5567(4) 0.3990(8) 0.4093(3) 0.047(3) Uani 1 1 d . U . . .
C86 C 0.5667(6) 0.3224(11) 0.4026(4) 0.085(5) Uani 1 1 d . U . . .
H86A H 0.547932 0.316212 0.382394 0.127 Uiso 1 1 calc R U . . .
H86B H 0.559852 0.277839 0.410492 0.127 Uiso 1 1 calc R U . . .
H86C H 0.599277 0.320529 0.410469 0.127 Uiso 1 1 calc R U . . .
C87 C 0.4781(4) 0.8232(9) 0.4405(3) 0.049(3) Uani 1 1 d . U . . .
C88 C 0.4666(6) 0.9075(10) 0.4438(3) 0.074(4) Uani 1 1 d . U . . .
H88A H 0.453300 0.938118 0.426527 0.111 Uiso 1 1 calc R U . . .
H88B H 0.494492 0.934962 0.459102 0.111 Uiso 1 1 calc R U . . .
H88C H 0.444344 0.904733 0.447857 0.111 Uiso 1 1 calc R U . . .
N9 N 0.2088(7) 0.7049(16) 0.3718(6) 0.162(10) Uani 1 1 d . . . . .
C89 C 0.2105(11) 0.640(2) 0.3800(6) 0.136(8) Uani 1 1 d . U . . .
C90 C 0.2106(11) 0.5617(16) 0.3883(6) 0.150(9) Uani 1 1 d . U . . .
H90A H 0.180080 0.547849 0.382829 0.224 Uiso 1 1 d R U . . .
H90B H 0.233010 0.558369 0.408599 0.224 Uiso 1 1 d R U . . .
H90C H 0.219190 0.523219 0.379689 0.224 Uiso 1 1 d R U . . .
N10 N 0.1862(10) 0.7502(17) 0.1927(7) 0.211(15) Uani 1 1 d . . . . .
C91 C 0.1973(7) 0.6851(16) 0.1948(5) 0.110(7) Uani 1 1 d . U . . .
C92 C 0.2106(7) 0.6028(13) 0.1969(4) 0.096(5) Uani 1 1 d . U . . .
H92A H 0.208976 0.588716 0.180463 0.144 Uiso 1 1 d R U . . .
H92B H 0.189706 0.567486 0.197643 0.144 Uiso 1 1 d R U . . .
H92C H 0.242026 0.594966 0.213673 0.144 Uiso 1 1 d R U . . .
C94 C 0.5601(16) 0.929(3) 0.4370(5) 0.28(2) Uani 1 1 d D U . . .
H94A H 0.544405 0.979179 0.435996 0.424 Uiso 1 1 d R U . . .
H94B H 0.591555 0.942259 0.443986 0.424 Uiso 1 1 d R U . . .
H94C H 0.560695 0.890109 0.449536 0.424 Uiso 1 1 d R U . . .
C93 C 0.537(2) 0.893(4) 0.4092(5) 0.31(2) Uani 1 1 d D U . . .
N11 N 0.5163(3) 0.8727(6) 0.3862(2) 0.046(2) Uani 1 1 d D U . . .
H39A H 0.407214 0.473960 0.336069 0.069 Uiso 1 1 d R U . . .
O39 O 0.3777(8) 0.4934(10) 0.3214(3) 0.106(10) Uani 0.533(14) 1 d D U P A 1
C95 C 0.3389(8) 0.4417(17) 0.3016(4) 0.073(7) Uani 0.533(14) 1 d D U P A 1
H95A H 0.311321 0.467215 0.298217 0.087 Uiso 0.533(14) 1 calc R U P A 1
H95B H 0.343498 0.389000 0.311074 0.087 Uiso 0.533(14) 1 calc R U P A 1
C96 C 0.3269(8) 0.4214(17) 0.2732(4) 0.068(7) Uani 0.533(14) 1 d D U P A 1
H96A H 0.353178 0.439428 0.273839 0.102 Uiso 0.533(14) 1 d R U P A 1
H96B H 0.299298 0.450658 0.258299 0.102 Uiso 0.533(14) 1 d R U P A 1
H96C H 0.322378 0.362538 0.269479 0.102 Uiso 0.533(14) 1 d R U P A 1
O40 O 0.4369(7) 0.4546(11) 0.3510(4) 0.074(7) Uani 0.467(14) 1 d D U P A 2
C97 C 0.4550(8) 0.3848(12) 0.3455(5) 0.043(6) Uani 0.467(14) 1 d D U P A 2
H97A H 0.488856 0.388982 0.357827 0.052 Uiso 0.467(14) 1 calc R U P A 2
H97B H 0.444726 0.389569 0.326112 0.052 Uiso 0.467(14) 1 calc R U P A 2
C98 C 0.4421(11) 0.2993(12) 0.3490(7) 0.080(9) Uani 0.467(14) 1 d D U P A 2
H98A H 0.421609 0.309132 0.354148 0.120 Uiso 0.467(14) 1 d R U P A 2
H98B H 0.469439 0.269802 0.364118 0.120 Uiso 0.467(14) 1 d R U P A 2
H98C H 0.426159 0.266542 0.331988 0.120 Uiso 0.467(14) 1 d R U P A 2
O41 O 0.4946(9) -0.0026(15) 0.3540(5) 0.208(10) Uani 1 1 d D U . . .
H41 H 0.471080 -0.019687 0.337862 0.312 Uiso 1 1 d R U . . .
C99 C 0.5172(12) 0.059(2) 0.3486(6) 0.204(13) Uani 1 1 d D U . . .
H99A H 0.493826 0.099647 0.335410 0.244 Uiso 1 1 calc R U . . .
H99B H 0.528756 0.032353 0.339174 0.244 Uiso 1 1 calc R U . . .
C100 C 0.5564(13) 0.105(2) 0.3732(8) 0.252(16) Uani 1 1 d D U . . .
H10D H 0.573458 0.062728 0.387520 0.378 Uiso 1 1 d R U . . .
H10E H 0.546968 0.147938 0.380180 0.378 Uiso 1 1 d R U . . .
H10F H 0.575928 0.128488 0.368790 0.378 Uiso 1 1 d R U . . .
C102 C 0.5086(13) 0.137(3) 0.4209(9) 0.131(13) Uani 0.5 1 d D U P . .
H10G H 0.510695 0.106411 0.407700 0.197 Uiso 0.5 1 d R U P . .
H10H H 0.487675 0.183251 0.411370 0.197 Uiso 0.5 1 d R U P . .
H10I H 0.496985 0.100971 0.428380 0.197 Uiso 0.5 1 d R U P . .
C101 C 0.5561(15) 0.162(3) 0.4446(10) 0.132(14) Uani 0.5 1 d D U P . .
H10J H 0.564399 0.211040 0.438810 0.158 Uiso 0.5 1 calc R U P . .
H10K H 0.555665 0.178780 0.460258 0.158 Uiso 0.5 1 calc R U P . .
O42 O 0.5920(16) 0.101(4) 0.4548(14) 0.34(4) Uani 0.5 1 d D U P . .
H42A H 0.592488 0.077818 0.467424 0.511 Uiso 0.5 1 d R U P . .
O43 O 0.728(3) 0.380(5) 0.4808(17) 0.174(18) Uani 0.25 1 d D U P . .
H43A H 0.728037 0.427027 0.487533 0.261 Uiso 0.25 1 d R U P . .
C105 C 0.688(3) 0.324(6) 0.4665(16) 0.154(13) Uani 0.25 1 d D U P . .
H10L H 0.697962 0.271553 0.463341 0.185 Uiso 0.25 1 calc R U P . .
H10M H 0.664314 0.347285 0.447918 0.185 Uiso 0.25 1 calc R U P . .
C106 C 0.665(3) 0.304(6) 0.480(2) 0.149(13) Uani 0.25 1 d D U P . .
H10N H 0.642433 0.345974 0.476058 0.223 Uiso 0.25 1 d R U P . .
H10O H 0.688173 0.299904 0.500458 0.223 Uiso 0.25 1 d R U P . .
H10P H 0.649043 0.250914 0.473128 0.223 Uiso 0.25 1 d R U P . .
O45 O 0.2631(14) 0.809(2) 0.4338(9) 0.157(13) Uani 0.5 1 d D U P . .
H45A H 0.249056 0.782877 0.417915 0.236 Uiso 0.5 1 d R U P . .
C107 C 0.3000(14) 0.752(3) 0.4529(14) 0.22(2) Uani 0.5 1 d D U P . .
H10Q H 0.316339 0.773632 0.472067 0.269 Uiso 0.5 1 calc R U P . .
H10R H 0.322134 0.751055 0.448527 0.269 Uiso 0.5 1 calc R U P . .
C108 C 0.284(3) 0.666(3) 0.4520(17) 0.24(3) Uani 0.5 1 d D U P . .
H10S H 0.305148 0.647009 0.471344 0.358 Uiso 0.5 1 d R U P . .
H10T H 0.287388 0.629909 0.440154 0.358 Uiso 0.5 1 d R U P . .
H10U H 0.252688 0.664069 0.445894 0.358 Uiso 0.5 1 d R U P . .
N12 N 0.7691(11) 0.5623(18) 0.5126(7) 0.099(9) Uani 0.5 1 d D U P B -1
C109 C 0.7600(15) 0.6325(19) 0.5079(9) 0.101(10) Uani 0.5 1 d D U P B -1
C110 C 0.7480(18) 0.7203(19) 0.5019(11) 0.113(12) Uani 0.5 1 d D U P B -1
H11A H 0.769947 0.748127 0.500194 0.170 Uiso 0.5 1 d R U P B -1
H11B H 0.748877 0.745257 0.517024 0.170 Uiso 0.5 1 d R U P B -1
H11C H 0.717027 0.725587 0.484444 0.170 Uiso 0.5 1 d R U P B -1
C112 C 0.6194(11) 0.139(3) 0.5338(7) 0.14(2) Uani 0.5 1 d D U P . .
H11D H 0.626907 0.176128 0.524327 0.209 Uiso 0.5 1 d R U P . .
H11E H 0.646257 0.132428 0.553237 0.209 Uiso 0.5 1 d R U P . .
H11F H 0.593787 0.161038 0.533047 0.209 Uiso 0.5 1 d R U P . .
C111 C 0.6066(10) 0.059(2) 0.5200(6) 0.13(2) Uani 0.5 1 d D U P . .
N13 N 0.5934(12) 0.0110(19) 0.5023(8) 0.101(11) Uani 0.5 1 d D . P . .

loop_
_atom_site_aniso_label
_atom_site_aniso_U_11
_atom_site_aniso_U_22
_atom_site_aniso_U_33
_atom_site_aniso_U_23
_atom_site_aniso_U_13
_atom_site_aniso_U_12
Dy1 0.0372(4) 0.0321(4) 0.0392(3) 0.0004(3) 0.0262(3) 0.0058(3)
Dy2 0.0363(4) 0.0347(4) 0.0331(3) -0.0015(3) 0.0233(3) 0.0063(3)
Dy3 0.0359(4) 0.0509(4) 0.0316(3) -0.0061(3) 0.0227(3) 0.0047(3)
Dy4 0.0381(4) 0.0460(4) 0.0367(4) -0.0011(3) 0.0266(3) 0.0052(3)
Ni1 0.0442(11) 0.0462(12) 0.0511(11) -0.0070(9) 0.0356(10) 0.0028(9)
Ni2 0.0388(11) 0.0463(12) 0.0469(11) -0.0005(9) 0.0288(9) 0.0058(9)
Ni3 0.0450(11) 0.0326(10) 0.0438(10) 0.0081(8) 0.0304(9) 0.0067(8)
Ni4 0.0400(10) 0.0313(10) 0.0318(9) 0.0047(8) 0.0208(8) 0.0067(8)
Ni5 0.0411(11) 0.0580(13) 0.0353(10) -0.0028(9) 0.0265(9) 0.0100(9)
Ni6 0.0369(10) 0.0519(12) 0.0325(9) 0.0017(8) 0.0224(8) 0.0142(9)
Ni7 0.0415(11) 0.0561(13) 0.0345(10) -0.0076(9) 0.0266(9) 0.0022(9)
Ni8 0.0424(11) 0.0553(13) 0.0360(10) 0.0015(9) 0.0257(9) 0.0091(9)
Br1 0.0770(11) 0.0514(9) 0.1100(13) -0.0036(8) 0.0682(11) 0.0121(8)
Br2 0.0518(9) 0.0895(12) 0.0671(10) 0.0137(9) 0.0287(8) -0.0142(8)
Br3 0.1362(18) 0.0377(9) 0.0573(10) 0.0114(7) 0.0109(11) -0.0156(10)
Br4 0.0473(7) 0.0537(8) 0.0311(6) -0.0022(5) 0.0246(5) -0.0072(6)
Br5 0.0615(9) 0.0716(10) 0.0686(9) -0.0001(8) 0.0389(8) -0.0102(8)
Br6 0.0995(14) 0.0635(11) 0.1502(19) -0.0313(12) 0.0888(15) 0.0028(10)
Br7 0.0531(8) 0.0885(11) 0.0488(7) -0.0256(7) 0.0333(7) -0.0114(8)
Br8 0.1147(15) 0.0609(10) 0.1072(14) 0.0186(10) 0.0798(13) 0.0121(10)
N1 0.049(6) 0.038(6) 0.064(7) -0.002(5) 0.042(6) 0.004(5)
N2 0.047(6) 0.045(6) 0.063(7) 0.002(5) 0.037(6) 0.006(5)
N3 0.067(7) 0.043(6) 0.045(6) 0.003(5) 0.038(6) 0.000(5)
N4 0.049(6) 0.026(5) 0.039(5) 0.007(4) 0.026(5) 0.010(4)
N5 0.046(6) 0.054(6) 0.037(5) 0.001(5) 0.031(5) 0.005(5)
N6 0.041(5) 0.042(6) 0.035(5) -0.001(4) 0.021(4) 0.010(4)
N7 0.046(6) 0.058(7) 0.037(5) -0.011(5) 0.028(5) -0.007(5)
N8 0.049(6) 0.051(7) 0.043(5) 0.000(5) 0.031(5) 0.008(5)
O1 0.054(5) 0.048(5) 0.062(5) -0.013(4) 0.044(5) 0.004(4)
O2 0.043(4) 0.051(5) 0.048(5) -0.005(4) 0.032(4) 0.005(4)
O3 0.045(5) 0.055(5) 0.056(5) 0.001(4) 0.033(4) 0.003(4)
O4 0.035(4) 0.057(5) 0.049(5) 0.000(4) 0.029(4) 0.010(4)
O5 0.064(6) 0.038(5) 0.050(5) 0.001(4) 0.035(4) -0.005(4)
O6 0.052(5) 0.042(5) 0.042(4) 0.003(4) 0.033(4) 0.010(4)
O7 0.048(5) 0.040(4) 0.023(4) 0.006(3) 0.015(3) 0.014(4)
O8 0.040(4) 0.030(4) 0.042(4) 0.003(3) 0.024(4) 0.008(3)
O9 0.060(5) 0.057(5) 0.053(5) -0.013(4) 0.046(5) -0.005(4)
O10 0.039(4) 0.052(5) 0.034(4) 0.001(3) 0.025(4) 0.016(4)
O11 0.032(4) 0.052(5) 0.048(5) 0.002(4) 0.019(4) 0.017(4)
O12 0.030(4) 0.067(6) 0.035(4) 0.000(4) 0.020(3) 0.013(4)
O13 0.049(5) 0.075(6) 0.032(4) -0.013(4) 0.026(4) -0.008(4)
O14 0.044(4) 0.062(5) 0.037(4) -0.005(4) 0.030(4) 0.012(4)
O15 0.051(5) 0.056(5) 0.047(5) -0.003(4) 0.030(4) 0.006(4)
O16 0.031(4) 0.061(5) 0.038(4) -0.002(4) 0.021(4) 0.008(4)
O17 0.032(4) 0.037(4) 0.041(4) -0.007(3) 0.022(3) 0.002(3)
O18 0.041(4) 0.033(4) 0.049(4) -0.011(3) 0.032(4) -0.004(3)
O19 0.040(4) 0.043(5) 0.036(4) -0.006(3) 0.025(4) -0.002(4)
O20 0.039(4) 0.053(5) 0.037(4) -0.002(4) 0.026(4) 0.005(4)
O21 0.034(4) 0.054(5) 0.034(4) -0.006(4) 0.023(3) -0.001(4)
O22 0.043(4) 0.034(4) 0.041(4) -0.011(3) 0.028(4) 0.004(3)
O23 0.038(4) 0.024(4) 0.039(4) 0.006(3) 0.025(3) 0.007(3)
O24 0.034(4) 0.038(4) 0.038(4) -0.002(3) 0.024(3) 0.004(3)
O25 0.053(5) 0.028(4) 0.058(5) -0.001(4) 0.041(4) 0.009(4)
O26 0.045(4) 0.032(4) 0.037(4) -0.005(3) 0.022(4) 0.003(3)
O27 0.048(5) 0.071(6) 0.044(5) -0.017(4) 0.034(4) -0.007(4)
O28 0.043(4) 0.049(5) 0.047(5) 0.002(4) 0.031(4) 0.006(4)
O29 0.040(4) 0.035(4) 0.051(5) 0.002(4) 0.028(4) 0.001(4)
O30 0.045(5) 0.041(5) 0.047(5) 0.003(4) 0.028(4) 0.003(4)
O31 0.066(6) 0.068(7) 0.071(6) 0.001(5) 0.044(6) 0.006(5)
O32 0.087(7) 0.059(7) 0.074(6) -0.009(5) 0.064(6) -0.002(5)
O33 0.081(7) 0.080(8) 0.066(6) 0.000(6) 0.046(6) 0.015(6)
O34 0.056(6) 0.072(7) 0.072(6) -0.005(6) 0.037(5) 0.008(5)
O35 0.057(6) 0.068(6) 0.044(5) -0.012(4) 0.031(5) 0.002(5)
O36 0.043(5) 0.051(5) 0.046(5) 0.001(4) 0.029(4) 0.008(4)
C1 0.053(5) 0.044(5) 0.058(5) -0.011(5) 0.041(4) 0.001(5)
C2 0.061(6) 0.049(6) 0.071(6) -0.010(5) 0.048(5) 0.001(5)
C3 0.066(6) 0.053(6) 0.072(6) -0.006(5) 0.048(5) 0.001(5)
C4 0.058(6) 0.048(6) 0.063(6) -0.010(5) 0.040(5) 0.008(5)
C5 0.051(5) 0.051(6) 0.056(5) -0.015(5) 0.038(4) 0.002(5)
C6 0.051(5) 0.048(5) 0.057(5) -0.015(4) 0.038(4) 0.003(4)
C7 0.045(6) 0.052(7) 0.060(6) -0.010(5) 0.039(5) 0.004(5)
C8 0.066(7) 0.061(7) 0.073(7) 0.002(6) 0.057(6) 0.005(6)
C9 0.063(6) 0.063(7) 0.068(7) -0.002(6) 0.055(6) 0.005(6)
C10 0.058(7) 0.061(8) 0.071(8) 0.009(7) 0.052(7) 0.008(6)
C11 0.055(5) 0.050(6) 0.044(5) -0.002(5) 0.034(4) -0.003(5)
C12 0.053(5) 0.054(6) 0.049(5) -0.003(5) 0.035(4) -0.004(5)
C13 0.064(6) 0.058(6) 0.044(5) -0.002(5) 0.030(5) -0.005(5)
C14 0.050(5) 0.066(6) 0.044(5) -0.002(5) 0.028(4) -0.006(5)
C15 0.043(5) 0.063(6) 0.049(5) 0.003(5) 0.026(4) -0.003(5)
C16 0.047(5) 0.059(5) 0.045(5) 0.005(4) 0.030(4) 0.001(4)
C17 0.048(6) 0.060(7) 0.052(6) 0.008(6) 0.029(5) 0.006(6)
C18 0.039(6) 0.046(7) 0.074(7) 0.001(6) 0.034(5) 0.005(5)
C19 0.033(5) 0.052(6) 0.070(7) -0.007(5) 0.032(5) 0.008(5)
C20 0.050(7) 0.052(8) 0.071(8) -0.003(7) 0.036(7) 0.011(6)
C21 0.074(6) 0.041(6) 0.049(5) 0.002(5) 0.033(5) -0.004(5)
C22 0.088(7) 0.043(6) 0.054(6) 0.000(5) 0.033(5) -0.007(6)
C23 0.093(7) 0.040(6) 0.060(6) 0.000(5) 0.023(6) 0.001(6)
C24 0.082(7) 0.036(6) 0.053(6) 0.005(5) 0.017(6) -0.003(5)
C25 0.070(6) 0.037(5) 0.048(5) 0.009(5) 0.024(5) -0.002(5)
C26 0.064(5) 0.033(5) 0.048(5) 0.004(4) 0.029(4) -0.002(4)
C27 0.064(7) 0.046(6) 0.046(6) 0.011(5) 0.034(5) -0.005(5)
C28 0.076(8) 0.052(7) 0.060(7) 0.011(6) 0.052(6) 0.004(6)
C29 0.071(7) 0.049(6) 0.063(6) 0.009(5) 0.057(6) 0.009(5)
C30 0.057(7) 0.052(7) 0.062(7) 0.016(6) 0.045(6) 0.012(6)
C31 0.034(5) 0.040(5) 0.035(4) 0.005(4) 0.019(4) 0.002(4)
C32 0.035(5) 0.037(5) 0.030(4) 0.002(4) 0.017(4) 0.000(4)
C33 0.038(5) 0.037(5) 0.033(4) 0.003(4) 0.021(4) -0.005(4)
C34 0.038(5) 0.047(5) 0.031(4) 0.007(4) 0.022(4) -0.003(4)
C35 0.026(4) 0.055(5) 0.030(4) 0.010(4) 0.016(4) 0.001(4)
C36 0.034(4) 0.051(5) 0.033(4) 0.008(4) 0.020(3) 0.002(4)
C37 0.035(5) 0.045(6) 0.033(5) 0.009(5) 0.016(4) 0.007(5)
C38 0.047(6) 0.054(7) 0.042(6) 0.015(5) 0.023(5) 0.021(5)
C39 0.043(6) 0.043(6) 0.041(5) 0.005(5) 0.018(5) 0.017(5)
C40 0.053(7) 0.045(7) 0.047(7) 0.003(6) 0.021(6) 0.010(6)
C41 0.064(6) 0.053(6) 0.050(5) -0.002(5) 0.042(5) 0.002(5)
C42 0.066(6) 0.060(6) 0.057(6) -0.005(5) 0.046(5) -0.001(5)
C43 0.068(6) 0.064(6) 0.062(6) -0.003(5) 0.040(5) -0.001(5)
C44 0.065(6) 0.062(6) 0.053(5) 0.004(5) 0.041(5) 0.001(5)
C45 0.062(6) 0.055(6) 0.052(5) 0.003(5) 0.039(5) 0.001(5)
C46 0.057(5) 0.051(5) 0.051(5) 0.000(4) 0.039(4) 0.002(4)
C47 0.049(6) 0.058(7) 0.054(6) 0.003(5) 0.040(5) 0.007(5)
C48 0.052(6) 0.059(7) 0.045(6) 0.003(5) 0.038(5) 0.013(5)
C49 0.046(5) 0.054(6) 0.045(5) -0.002(5) 0.039(5) 0.012(5)
C50 0.056(7) 0.068(8) 0.038(6) -0.005(6) 0.033(6) 0.013(6)
C51 0.047(5) 0.050(6) 0.058(6) -0.001(5) 0.031(5) 0.010(5)
C52 0.049(6) 0.056(6) 0.066(6) -0.012(5) 0.029(5) 0.009(5)
C53 0.059(6) 0.063(6) 0.078(7) -0.016(6) 0.036(5) 0.007(5)
C54 0.060(6) 0.056(6) 0.080(6) -0.010(5) 0.046(5) 0.014(5)
C55 0.055(6) 0.057(6) 0.072(6) -0.003(5) 0.042(5) 0.014(5)
C56 0.050(5) 0.053(5) 0.060(5) 0.002(4) 0.038(4) 0.012(4)
C57 0.045(6) 0.051(7) 0.059(6) 0.004(5) 0.039(5) 0.011(5)
C58 0.045(6) 0.070(8) 0.050(6) 0.000(6) 0.029(5) 0.016(6)
C59 0.037(5) 0.075(7) 0.047(6) -0.002(6) 0.024(5) 0.014(5)
C60 0.040(7) 0.087(10) 0.051(7) -0.013(7) 0.023(6) 0.011(7)
C61 0.054(5) 0.063(6) 0.043(5) -0.005(5) 0.034(4) 0.005(5)
C62 0.058(6) 0.068(6) 0.045(5) -0.012(5) 0.035(5) -0.007(5)
C63 0.058(6) 0.074(7) 0.049(5) -0.014(5) 0.033(5) -0.008(5)
C64 0.053(6) 0.070(6) 0.041(5) -0.012(5) 0.032(4) 0.001(5)
C65 0.051(5) 0.064(6) 0.039(5) -0.008(5) 0.032(4) 0.008(5)
C66 0.052(5) 0.062(6) 0.039(4) -0.009(4) 0.032(4) 0.011(4)
C67 0.056(6) 0.061(7) 0.041(5) 0.000(5) 0.034(5) 0.014(5)
C68 0.068(7) 0.063(7) 0.041(6) -0.006(5) 0.040(5) -0.001(6)
C69 0.067(7) 0.066(7) 0.041(5) -0.003(5) 0.043(5) -0.002(6)
C70 0.073(8) 0.062(8) 0.050(7) 0.000(6) 0.046(7) 0.001(7)
C71 0.072(6) 0.057(6) 0.050(5) -0.002(5) 0.044(5) 0.001(5)
C72 0.077(6) 0.050(6) 0.056(6) -0.006(5) 0.046(5) 0.004(5)
C73 0.082(7) 0.054(6) 0.063(6) -0.007(5) 0.050(5) 0.005(5)
C74 0.083(7) 0.057(6) 0.063(6) -0.002(5) 0.053(5) 0.007(5)
C75 0.080(6) 0.056(6) 0.058(6) 0.001(5) 0.049(5) 0.012(5)
C76 0.073(6) 0.056(6) 0.049(5) 0.004(4) 0.043(4) 0.012(5)
C77 0.066(7) 0.061(7) 0.043(6) 0.003(5) 0.036(5) 0.019(6)
C78 0.049(6) 0.074(8) 0.043(6) -0.003(6) 0.026(5) 0.010(6)
C79 0.045(6) 0.076(8) 0.044(6) 0.003(6) 0.022(5) 0.017(6)
C80 0.052(8) 0.102(11) 0.062(8) 0.007(8) 0.029(7) -0.001(8)
C81 0.042(6) 0.032(6) 0.048(7) 0.003(5) 0.026(6) 0.005(5)
C82 0.044(7) 0.048(7) 0.072(8) -0.007(6) 0.030(6) -0.012(6)
C83 0.066(8) 0.037(7) 0.074(9) 0.011(6) 0.051(7) 0.004(6)
C84 0.064(9) 0.091(12) 0.121(13) 0.012(10) 0.054(9) -0.004(9)
C85 0.045(7) 0.052(8) 0.051(7) 0.013(6) 0.033(6) 0.014(6)
C86 0.086(10) 0.078(10) 0.082(10) -0.007(8) 0.047(9) 0.014(9)
C87 0.044(7) 0.066(8) 0.040(6) -0.015(6) 0.027(6) 0.002(6)
C88 0.072(9) 0.073(9) 0.054(8) -0.012(7) 0.026(7) 0.016(8)
N9 0.107(15) 0.128(19) 0.24(3) 0.06(2) 0.098(18) 0.030(14)
C89 0.16(2) 0.119(18) 0.140(17) 0.035(15) 0.097(16) 0.028(17)
C90 0.19(2) 0.122(18) 0.133(17) 0.025(15) 0.096(16) 0.031(18)
N10 0.17(3) 0.13(2) 0.27(4) -0.06(2) 0.10(3) 0.005(19)
C91 0.083(12) 0.096(13) 0.122(14) -0.018(13) 0.047(11) 0.012(11)
C92 0.080(11) 0.102(13) 0.101(12) -0.002(11) 0.052(10) -0.009(10)
C94 0.28(3) 0.30(3) 0.30(3) 0.03(2) 0.19(2) -0.02(2)
C93 0.31(2) 0.31(2) 0.31(2) 0.010(10) 0.186(16) -0.006(10)
N11 0.041(5) 0.036(5) 0.049(6) -0.005(4) 0.020(5) -0.008(4)
O39 0.16(2) 0.028(10) 0.041(10) -0.001(8) 0.016(12) 0.035(12)
C95 0.062(10) 0.070(11) 0.089(11) 0.015(8) 0.047(8) -0.003(8)
C96 0.063(11) 0.075(13) 0.088(13) 0.007(10) 0.057(10) -0.011(10)
O40 0.069(14) 0.092(17) 0.058(13) -0.018(12) 0.037(11) -0.017(12)
C97 0.035(9) 0.048(9) 0.045(9) -0.003(7) 0.023(7) 0.021(7)
C98 0.055(13) 0.080(14) 0.063(13) -0.004(11) 0.013(10) 0.014(11)
O41 0.214(17) 0.225(18) 0.175(15) -0.008(13) 0.112(13) -0.011(14)
C99 0.19(2) 0.25(2) 0.23(2) 0.009(19) 0.155(19) -0.050(18)
C100 0.25(2) 0.25(2) 0.24(2) -0.006(16) 0.141(16) -0.022(16)
C102 0.140(18) 0.151(19) 0.127(17) 0.012(13) 0.093(14) -0.006(14)
C101 0.140(16) 0.141(16) 0.130(16) 0.004(9) 0.091(11) 0.000(9)
O42 0.34(4) 0.35(5) 0.34(4) 0.01(2) 0.21(3) 0.00(2)
O43 0.17(2) 0.16(2) 0.18(3) 0.003(17) 0.092(14) -0.003(15)
C105 0.154(14) 0.150(16) 0.152(14) -0.001(9) 0.089(8) 0.008(9)
C106 0.153(15) 0.14(2) 0.145(16) -0.007(14) 0.087(10) 0.015(13)
O45 0.152(19) 0.17(2) 0.17(2) 0.008(15) 0.114(16) 0.029(15)
C107 0.23(3) 0.23(3) 0.22(3) -0.002(10) 0.139(16) 0.001(10)
C108 0.24(3) 0.24(3) 0.23(3) -0.010(15) 0.138(19) 0.007(15)
N12 0.099(16) 0.127(19) 0.091(15) -0.018(13) 0.068(13) -0.015(14)
C109 0.102(13) 0.108(13) 0.103(13) -0.002(9) 0.067(9) 0.002(9)
C110 0.114(16) 0.112(17) 0.115(16) 0.002(14) 0.069(12) 0.002(14)
C112 0.028(15) 0.32(7) 0.053(19) 0.02(2) 0.015(15) 0.05(2)
C111 0.029(15) 0.32(7) 0.046(18) 0.03(2) 0.023(15) 0.04(3)
N13 0.09(2) 0.09(2) 0.13(3) 0.01(2) 0.08(2) 0.032(19)

loop_
_atom_type_symbol
_atom_type_description
_atom_type_scat_dispersion_real
_atom_type_scat_dispersion_imag
_atom_type_scat_source
C C 0.0181 0.0091 'International Tables Vol C Tables 4.2.6.8 and 6.1.1.4'
H H 0.0000 0.0000 'International Tables Vol C Tables 4.2.6.8 and 6.1.1.4'
Br Br -0.6763 1.2805 'International Tables Vol C Tables 4.2.6.8 and 6.1.1.4'
Dy Dy -9.8046 9.8477 'International Tables Vol C Tables 4.2.6.8 and 6.1.1.4'
N N 0.0311 0.0180 'International Tables Vol C Tables 4.2.6.8 and 6.1.1.4'
Ni Ni -3.0029 0.5091 'International Tables Vol C Tables 4.2.6.8 and 6.1.1.4'
O O 0.0492 0.0322 'International Tables Vol C Tables 4.2.6.8 and 6.1.1.4'

loop_
_citation_id
_citation_doi
_citation_year
1 10.1021/acs.inorgchem.1c03768 2022

loop_
_geom_angle_atom_site_label_1
_geom_angle_atom_site_label_2
_geom_angle_atom_site_label_3
_geom_angle
_geom_angle_site_symmetry_1
_geom_angle_site_symmetry_3
_geom_angle_publ_flag
Ni2 Dy1 Ni1 54.93(5) . . ?
Ni2 Dy1 Ni3 171.27(5) . . ?
Ni2 Dy1 Ni4 117.08(5) . . ?
Ni3 Dy1 Ni1 131.92(5) . . ?
Ni4 Dy1 Ni1 171.55(5) . . ?
Ni4 Dy1 Ni3 55.72(5) . . ?
O4 Dy1 Ni1 36.15(19) . . ?
O4 Dy1 Ni2 40.7(2) . . ?
O4 Dy1 Ni3 139.8(2) . . ?
O4 Dy1 Ni4 136.53(19) . . ?
O8 Dy1 Ni1 143.47(18) . . ?
O8 Dy1 Ni2 132.97(19) . . ?
O8 Dy1 Ni3 38.46(18) . . ?
O8 Dy1 Ni4 38.36(18) . . ?
O8 Dy1 O4 119.8(3) . . ?
O8 Dy1 O25 77.4(3) . . ?
O17 Dy1 Ni1 69.11(18) . . ?
O17 Dy1 Ni2 39.79(17) . . ?
O17 Dy1 Ni3 143.47(17) . . ?
O17 Dy1 Ni4 106.79(18) . . ?
O17 Dy1 O4 76.1(3) . . ?
O17 Dy1 O8 143.8(2) . . ?
O17 Dy1 O23 76.9(2) . . ?
O17 Dy1 O25 137.9(3) . . ?
O18 Dy1 Ni1 34.83(18) . . ?
O18 Dy1 Ni2 76.37(19) . . ?
O18 Dy1 Ni3 112.31(19) . . ?
O18 Dy1 Ni4 151.20(18) . . ?
O18 Dy1 O4 70.8(3) . . ?
O18 Dy1 O8 147.6(3) . . ?
O18 Dy1 O17 66.1(3) . . ?
O18 Dy1 O23 116.3(2) . . ?
O18 Dy1 O24 82.5(3) . . ?
O18 Dy1 O25 77.5(3) . . ?
O18 Dy1 O29 126.6(3) . . ?
O23 Dy1 Ni1 142.77(17) . . ?
O23 Dy1 Ni2 105.72(18) . . ?
O23 Dy1 Ni3 71.74(17) . . ?
O23 Dy1 Ni4 37.70(17) . . ?
O23 Dy1 O4 145.4(3) . . ?
O23 Dy1 O8 73.7(2) . . ?
O23 Dy1 O25 141.2(3) . . ?
O24 Dy1 Ni1 113.02(18) . . ?
O24 Dy1 Ni2 152.20(18) . . ?
O24 Dy1 Ni3 35.22(18) . . ?
O24 Dy1 Ni4 75.33(18) . . ?
O24 Dy1 O4 144.4(3) . . ?
O24 Dy1 O8 72.8(2) . . ?
O24 Dy1 O17 114.5(2) . . ?
O24 Dy1 O23 67.9(2) . . ?
O24 Dy1 O25 79.3(3) . . ?
O24 Dy1 O29 145.7(3) . . ?
O25 Dy1 Ni1 68.95(19) . . ?
O25 Dy1 Ni2 112.89(19) . . ?
O25 Dy1 Ni3 69.52(19) . . ?
O25 Dy1 Ni4 115.26(19) . . ?
O25 Dy1 O4 72.5(3) . . ?
O29 Dy1 Ni1 100.7(2) . . ?
O29 Dy1 Ni2 50.3(2) . . ?
O29 Dy1 Ni3 121.1(2) . . ?
O29 Dy1 Ni4 70.9(2) . . ?
O29 Dy1 O4 69.5(3) . . ?
O29 Dy1 O8 84.3(3) . . ?
O29 Dy1 O17 70.8(3) . . ?
O29 Dy1 O23 81.5(3) . . ?
O29 Dy1 O25 120.9(3) . . ?
Ni3 Dy2 Ni4 55.61(5) . . ?
Ni3 Dy2 Ni6 168.67(5) . . ?
Ni5 Dy2 Ni3 113.69(6) . . ?
Ni5 Dy2 Ni4 165.71(5) . . ?
Ni5 Dy2 Ni6 55.60(5) . . ?
Ni6 Dy2 Ni4 134.08(5) . . ?
O6 Dy2 Ni3 38.75(19) . . ?
O6 Dy2 Ni4 38.0(2) . . ?
O6 Dy2 Ni5 127.7(2) . . ?
O6 Dy2 Ni6 142.46(18) . . ?
O6 Dy2 O10 116.6(2) . . ?
O6 Dy2 O22 140.9(3) . . ?
O6 Dy2 O24 74.2(2) . . ?
O6 Dy2 O26 79.1(3) . . ?
O6 Dy2 O32 83.4(3) . . ?
O10 Dy2 Ni3 133.9(2) . . ?
O10 Dy2 Ni4 137.69(18) . . ?
O10 Dy2 Ni5 40.66(19) . . ?
O10 Dy2 Ni6 36.11(19) . . ?
O21 Dy2 Ni3 152.60(18) . . ?
O21 Dy2 Ni4 117.93(19) . . ?
O21 Dy2 Ni5 76.03(19) . . ?
O21 Dy2 Ni6 34.93(18) . . ?
O21 Dy2 O6 152.6(3) . . ?
O21 Dy2 O10 70.7(3) . . ?
O21 Dy2 O22 65.4(3) . . ?
O21 Dy2 O23 87.8(2) . . ?
O21 Dy2 O24 115.8(2) . . ?
O21 Dy2 O26 78.1(3) . . ?
O21 Dy2 O32 122.2(3) . . ?
O22 Dy2 Ni3 104.81(18) . . ?
O22 Dy2 Ni4 146.53(17) . . ?
O22 Dy2 Ni5 39.60(17) . . ?
O22 Dy2 Ni6 69.64(18) . . ?
O22 Dy2 O10 75.8(2) . . ?
O22 Dy2 O24 77.2(2) . . ?
O22 Dy2 O26 138.3(3) . . ?
O22 Dy2 O32 66.7(3) . . ?
O23 Dy2 Ni3 74.88(17) . . ?
O23 Dy2 Ni4 34.93(17) . . ?
O23 Dy2 Ni5 157.98(17) . . ?
O23 Dy2 Ni6 116.44(17) . . ?
O23 Dy2 O6 72.1(3) . . ?
O23 Dy2 O10 145.8(3) . . ?
O23 Dy2 O22 119.8(2) . . ?
O23 Dy2 O24 67.6(2) . . ?
O23 Dy2 O26 76.3(3) . . ?
O23 Dy2 O32 145.1(3) . . ?
O24 Dy2 Ni3 37.93(17) . . ?
O24 Dy2 Ni4 71.82(18) . . ?
O24 Dy2 Ni5 105.89(18) . . ?
O24 Dy2 Ni6 143.33(17) . . ?
O24 Dy2 O10 145.6(3) . . ?
O24 Dy2 O26 140.0(3) . . ?
O24 Dy2 O32 82.2(3) . . ?
O26 Dy2 Ni3 116.81(18) . . ?
O26 Dy2 Ni4 68.81(18) . . ?
O26 Dy2 Ni5 113.94(19) . . ?
O26 Dy2 Ni6 68.87(18) . . ?
O26 Dy2 O10 73.5(3) . . ?
O32 Dy2 Ni3 70.5(3) . . ?
O32 Dy2 Ni4 119.9(3) . . ?
O32 Dy2 Ni5 46.3(3) . . ?
O32 Dy2 Ni6 98.2(3) . . ?
O32 Dy2 O10 67.8(3) . . ?
O32 Dy2 O26 123.8(3) . . ?
Ni6 Dy3 Ni5 55.69(5) . . ?
Ni6 Dy3 Ni7 169.85(6) . . ?
Ni6 Dy3 Ni8 115.23(6) . . ?
Ni7 Dy3 Ni5 132.50(5) . . ?
Ni8 Dy3 Ni5 169.75(5) . . ?
Ni8 Dy3 Ni7 55.96(5) . . ?
O12 Dy3 Ni5 36.7(2) . . ?
O12 Dy3 Ni6 40.4(2) . . ?
O12 Dy3 Ni7 140.29(19) . . ?
O12 Dy3 Ni8 133.7(2) . . ?
O12 Dy3 O16 118.3(3) . . ?
O12 Dy3 O27 74.6(3) . . ?
O12 Dy3 O34 67.4(3) . . ?
O16 Dy3 Ni5 141.81(19) . . ?
O16 Dy3 Ni6 132.0(2) . . ?
O16 Dy3 Ni7 38.27(19) . . ?
O16 Dy3 Ni8 38.8(2) . . ?
O16 Dy3 O27 76.9(3) . . ?
O19 Dy3 Ni5 143.82(18) . . ?
O19 Dy3 Ni6 104.59(18) . . ?
O19 Dy3 Ni7 71.77(18) . . ?
O19 Dy3 Ni8 38.17(18) . . ?
O19 Dy3 O12 143.6(3) . . ?
O19 Dy3 O16 74.4(3) . . ?
O19 Dy3 O21 76.4(2) . . ?
O19 Dy3 O27 140.6(3) . . ?
O19 Dy3 O34 80.7(3) . . ?
O20 Dy3 Ni5 114.9(2) . . ?
O20 Dy3 Ni6 153.17(18) . . ?
O20 Dy3 Ni7 34.86(18) . . ?
O20 Dy3 Ni8 75.3(2) . . ?
O20 Dy3 O12 147.1(3) . . ?
O20 Dy3 O16 72.3(3) . . ?
O20 Dy3 O19 67.6(3) . . ?
O20 Dy3 O21 114.6(3) . . ?
O20 Dy3 O27 78.4(3) . . ?
O20 Dy3 O34 145.2(3) . . ?
O21 Dy3 Ni5 70.01(19) . . ?
O21 Dy3 Ni6 39.98(18) . . ?
O21 Dy3 Ni7 143.20(18) . . ?
O21 Dy3 Ni8 106.46(19) . . ?
O21 Dy3 O12 76.2(3) . . ?
O21 Dy3 O16 144.1(3) . . ?
O21 Dy3 O27 138.4(3) . . ?
O21 Dy3 O34 68.9(3) . . ?
O22 Dy3 Ni5 34.69(18) . . ?
O22 Dy3 Ni6 75.80(17) . . ?
O22 Dy3 Ni7 114.34(17) . . ?
O22 Dy3 Ni8 153.36(18) . . ?
O22 Dy3 O12 71.0(3) . . ?
O22 Dy3 O16 148.6(3) . . ?
O22 Dy3 O19 117.3(3) . . ?
O22 Dy3 O20 85.1(3) . . ?
O22 Dy3 O21 65.4(3) . . ?
O22 Dy3 O27 77.4(3) . . ?
O22 Dy3 O34 123.6(3) . . ?
O27 Dy3 Ni5 68.81(19) . . ?
O27 Dy3 Ni6 114.69(19) . . ?
O27 Dy3 Ni7 68.91(18) . . ?
O27 Dy3 Ni8 115.2(2) . . ?
O34 Dy3 Ni5 99.1(3) . . ?
O34 Dy3 Ni6 47.8(3) . . ?
O34 Dy3 Ni7 122.1(3) . . ?
O34 Dy3 Ni8 70.8(3) . . ?
O34 Dy3 O16 86.0(3) . . ?
O34 Dy3 O27 123.6(3) . . ?
Ni1 Dy4 Ni2 55.41(5) . . ?
Ni1 Dy4 Ni7 112.45(6) . . ?
Ni1 Dy4 Ni8 165.25(5) . . ?
Ni2 Dy4 Ni8 135.44(5) . . ?
Ni7 Dy4 Ni2 167.15(5) . . ?
Ni7 Dy4 Ni8 55.64(5) . . ?
O2 Dy4 Ni1 41.3(2) . . ?
O2 Dy4 Ni2 36.06(18) . . ?
O2 Dy4 Ni7 132.69(19) . . ?
O2 Dy4 Ni8 138.0(2) . . ?
O2 Dy4 O28 73.9(3) . . ?
O14 Dy4 Ni1 127.28(18) . . ?
O14 Dy4 Ni2 142.9(2) . . ?
O14 Dy4 Ni7 38.4(2) . . ?
O14 Dy4 Ni8 38.12(18) . . ?
O14 Dy4 O2 116.2(3) . . ?
O14 Dy4 O18 140.5(3) . . ?
O14 Dy4 O20 73.4(3) . . ?
O14 Dy4 O28 79.7(3) . . ?
O14 Dy4 O36 83.1(3) . . ?
O17 Dy4 Ni1 76.51(18) . . ?
O17 Dy4 Ni2 34.64(17) . . ?
O17 Dy4 Ni7 154.07(18) . . ?
O17 Dy4 Ni8 118.07(18) . . ?
O17 Dy4 O2 70.5(2) . . ?
O17 Dy4 O14 152.4(3) . . ?
O17 Dy4 O18 65.9(3) . . ?
O17 Dy4 O20 117.7(2) . . ?
O17 Dy4 O28 76.8(3) . . ?
O17 Dy4 O36 122.2(3) . . ?
O18 Dy4 Ni1 41.03(17) . . ?
O18 Dy4 Ni2 69.93(18) . . ?
O18 Dy4 Ni7 104.05(19) . . ?
O18 Dy4 Ni8 144.32(18) . . ?
O18 Dy4 O2 77.7(3) . . ?
O18 Dy4 O28 138.8(3) . . ?
O18 Dy4 O36 68.2(3) . . ?
O19 Dy4 Ni1 157.73(18) . . ?
O19 Dy4 Ni2 117.75(19) . . ?
O19 Dy4 Ni7 75.07(19) . . ?
O19 Dy4 Ni8 34.80(18) . . ?
O19 Dy4 O2 146.7(3) . . ?
O19 Dy4 O14 72.1(2) . . ?
O19 Dy4 O17 88.4(2) . . ?
O19 Dy4 O18 117.7(2) . . ?
O19 Dy4 O20 67.8(3) . . ?
O19 Dy4 O28 76.4(3) . . ?
O19 Dy4 O36 144.9(3) . . ?
O20 Dy4 Ni1 104.7(2) . . ?
O20 Dy4 Ni2 143.53(19) . . ?
O20 Dy4 Ni7 37.49(18) . . ?
O20 Dy4 Ni8 71.4(2) . . ?
O20 Dy4 O2 144.8(3) . . ?
O20 Dy4 O18 76.0(3) . . ?
O20 Dy4 O28 140.2(3) . . ?
O20 Dy4 O36 81.8(3) . . ?
O28 Dy4 Ni1 114.93(19) . . ?
O28 Dy4 Ni2 69.48(19) . . ?
O28 Dy4 Ni7 117.14(19) . . ?
O28 Dy4 Ni8 69.27(19) . . ?
O36 Dy4 Ni1 45.71(19) . . ?
O36 Dy4 Ni2 97.00(19) . . ?
O36 Dy4 Ni7 70.15(19) . . ?
O36 Dy4 Ni8 119.73(19) . . ?
O36 Dy4 O2 66.9(3) . . ?
O36 Dy4 O28 123.8(3) . . ?
Dy4 Ni1 Dy1 72.93(4) . . ?
N1 Ni1 Dy1 148.9(3) . . ?
N1 Ni1 Dy4 123.1(3) . . ?
N1 Ni1 O1 93.4(4) . . ?
N1 Ni1 O2 83.4(4) . . ?
N1 Ni1 O4 105.1(4) . . ?
N1 Ni1 O18 170.1(4) . . ?
N1 Ni1 O36 93.4(4) . . ?
O1 Ni1 Dy1 92.7(2) . . ?
O1 Ni1 Dy4 131.0(2) . . ?
O1 Ni1 O2 176.0(3) . . ?
O1 Ni1 O4 99.7(4) . . ?
O1 Ni1 O18 89.5(3) . . ?
O1 Ni1 O36 102.5(3) . . ?
O2 Ni1 Dy1 91.3(2) . . ?
O2 Ni1 Dy4 50.3(2) . . ?
O2 Ni1 O4 83.3(3) . . ?
O2 Ni1 O36 75.5(3) . . ?
O4 Ni1 Dy1 43.8(2) . . ?
O4 Ni1 Dy4 100.4(2) . . ?
O4 Ni1 O36 150.0(3) . . ?
O18 Ni1 Dy1 40.1(2) . . ?
O18 Ni1 Dy4 49.4(2) . . ?
O18 Ni1 O2 93.4(3) . . ?
O18 Ni1 O4 83.7(3) . . ?
O18 Ni1 O36 76.7(3) . . ?
O36 Ni1 Dy1 114.9(2) . . ?
O36 Ni1 Dy4 49.6(2) . . ?
Dy1 Ni2 Dy4 72.63(4) . . ?
N2 Ni2 Dy1 123.7(3) . . ?
N2 Ni2 Dy4 147.7(3) . . ?
N2 Ni2 O2 104.6(4) . . ?
N2 Ni2 O4 83.2(4) . . ?
N2 Ni2 O17 170.2(4) . . ?
O2 Ni2 Dy1 100.1(2) . . ?
O2 Ni2 Dy4 43.1(2) . . ?
O3 Ni2 Dy1 129.3(3) . . ?
O3 Ni2 Dy4 95.5(3) . . ?
O3 Ni2 N2 92.8(4) . . ?
O3 Ni2 O2 103.2(4) . . ?
O3 Ni2 O4 172.9(4) . . ?
O3 Ni2 O17 90.0(3) . . ?
O4 Ni2 Dy1 50.3(2) . . ?
O4 Ni2 Dy4 91.0(2) . . ?
O4 Ni2 O2 83.5(3) . . ?
O17 Ni2 Dy1 48.7(2) . . ?
O17 Ni2 Dy4 40.9(2) . . ?
O17 Ni2 O2 83.8(3) . . ?
O17 Ni2 O4 93.0(3) . . ?
Dy2 Ni3 Dy1 70.41(4) . . ?
N3 Ni3 Dy1 147.9(3) . . ?
N3 Ni3 Dy2 124.5(3) . . ?
N3 Ni3 O5 91.7(4) . . ?
N3 Ni3 O6 84.8(4) . . ?
N3 Ni3 O8 104.3(4) . . ?
N3 Ni3 O24 168.6(4) . . ?
N3 Ni3 O31 84.7(4) . . ?
O5 Ni3 Dy1 90.4(2) . . ?
O5 Ni3 Dy2 138.0(2) . . ?
O5 Ni3 O6 176.3(3) . . ?
O5 Ni3 O8 96.0(3) . . ?
O5 Ni3 O24 95.5(3) . . ?
O5 Ni3 O31 81.7(4) . . ?
O6 Ni3 Dy1 91.9(2) . . ?
O6 Ni3 Dy2 45.7(2) . . ?
O6 Ni3 O8 83.7(3) . . ?
O6 Ni3 O31 99.1(4) . . ?
O8 Ni3 Dy1 43.7(2) . . ?
O8 Ni3 Dy2 94.7(2) . . ?
O24 Ni3 Dy1 41.1(2) . . ?
O24 Ni3 Dy2 45.7(2) . . ?
O24 Ni3 O6 88.1(3) . . ?
O24 Ni3 O8 83.8(3) . . ?
O24 Ni3 O31 87.6(4) . . ?
O31 Ni3 Dy1 127.2(3) . . ?
O31 Ni3 Dy2 81.4(3) . . ?
O31 Ni3 O8 170.8(3) . . ?
Dy1 Ni4 Dy2 69.56(4) . . ?
N4 Ni4 Dy1 126.0(3) . . ?
N4 Ni4 Dy2 144.1(3) . . ?
N4 Ni4 O6 101.9(4) . . ?
N4 Ni4 O7 92.0(3) . . ?
N4 Ni4 O8 84.7(3) . . ?
N4 Ni4 O23 171.0(3) . . ?
N4 Ni4 O30 84.8(4) . . ?
O6 Ni4 Dy1 93.1(2) . . ?
O6 Ni4 Dy2 42.2(2) . . ?
O7 Ni4 Dy1 138.3(2) . . ?
O7 Ni4 Dy2 90.1(2) . . ?
O7 Ni4 O6 95.1(3) . . ?
O7 Ni4 O8 175.9(3) . . ?
O7 Ni4 O23 95.6(3) . . ?
O7 Ni4 O30 87.0(3) . . ?
O8 Ni4 Dy1 45.7(2) . . ?
O8 Ni4 Dy2 91.2(2) . . ?
O8 Ni4 O6 83.3(3) . . ?
O8 Ni4 O30 95.1(3) . . ?
O23 Ni4 Dy1 45.30(19) . . ?
O23 Ni4 Dy2 41.0(2) . . ?
O23 Ni4 O6 82.3(3) . . ?
O23 Ni4 O8 87.9(3) . . ?
O23 Ni4 O30 90.7(3) . . ?
O30 Ni4 Dy1 80.9(2) . . ?
O30 Ni4 Dy2 131.1(2) . . ?
O30 Ni4 O6 172.8(3) . . ?
Dy2 Ni5 Dy3 72.11(4) . . ?
N5 Ni5 Dy2 123.5(3) . . ?
N5 Ni5 Dy3 147.5(3) . . ?
N5 Ni5 O9 92.4(4) . . ?
N5 Ni5 O10 83.6(4) . . ?
N5 Ni5 O12 104.8(4) . . ?
N5 Ni5 O22 170.3(4) . . ?
N5 Ni5 O32 97.2(4) . . ?
O9 Ni5 Dy2 134.5(3) . . ?
O9 Ni5 Dy3 92.7(2) . . ?
O9 Ni5 O10 176.0(3) . . ?
O9 Ni5 O12 98.5(3) . . ?
O9 Ni5 O22 93.1(3) . . ?
O9 Ni5 O32 106.0(4) . . ?
O10 Ni5 Dy2 48.9(2) . . ?
O10 Ni5 Dy3 90.6(2) . . ?
O10 Ni5 O12 82.5(3) . . ?
O10 Ni5 O32 74.7(3) . . ?
O12 Ni5 Dy2 98.0(2) . . ?
O12 Ni5 Dy3 42.7(2) . . ?
O12 Ni5 O32 146.2(3) . . ?
O22 Ni5 Dy2 47.8(2) . . ?
O22 Ni5 Dy3 40.0(2) . . ?
O22 Ni5 O10 90.9(3) . . ?
O22 Ni5 O12 82.3(3) . . ?
O22 Ni5 O32 73.6(3) . . ?
O32 Ni5 Dy2 48.2(3) . . ?
O32 Ni5 Dy3 112.0(2) . . ?
Dy3 Ni6 Dy2 72.04(4) . . ?
N6 Ni6 Dy2 148.2(3) . . ?
N6 Ni6 Dy3 123.3(3) . . ?
N6 Ni6 O10 105.1(4) . . ?
N6 Ni6 O11 92.6(4) . . ?
N6 Ni6 O12 83.9(3) . . ?
N6 Ni6 O21 169.9(3) . . ?
N6 Ni6 O34 95.6(4) . . ?
O10 Ni6 Dy2 43.1(2) . . ?
O10 Ni6 Dy3 98.3(2) . . ?
O10 Ni6 O34 146.3(3) . . ?
O11 Ni6 Dy2 93.9(2) . . ?
O11 Ni6 Dy3 132.8(2) . . ?
O11 Ni6 O10 100.7(3) . . ?
O11 Ni6 O12 175.3(3) . . ?
O11 Ni6 O21 92.3(3) . . ?
O11 Ni6 O34 104.7(4) . . ?
O12 Ni6 Dy2 90.8(2) . . ?
O12 Ni6 Dy3 48.3(2) . . ?
O12 Ni6 O10 83.2(3) . . ?
O12 Ni6 O34 72.7(3) . . ?
O21 Ni6 Dy2 40.0(2) . . ?
O21 Ni6 Dy3 48.0(2) . . ?
O21 Ni6 O10 82.7(3) . . ?
O21 Ni6 O12 90.8(3) . . ?
O21 Ni6 O34 74.6(3) . . ?
O34 Ni6 Dy2 112.7(2) . . ?
O34 Ni6 Dy3 48.1(3) . . ?
Dy4 Ni7 Dy3 69.67(4) . . ?
N7 Ni7 Dy3 145.1(3) . . ?
N7 Ni7 Dy4 124.7(3) . . ?
N7 Ni7 O13 92.2(4) . . ?
N7 Ni7 O14 84.3(4) . . ?
N7 Ni7 O16 101.9(4) . . ?
N7 Ni7 O20 169.5(4) . . ?
N7 Ni7 O35 84.7(4) . . ?
O13 Ni7 Dy3 90.8(2) . . ?
O13 Ni7 Dy4 138.9(2) . . ?
O13 Ni7 O14 175.8(4) . . ?
O13 Ni7 O16 95.3(3) . . ?
O13 Ni7 O20 96.4(3) . . ?
O13 Ni7 O35 84.2(4) . . ?
O14 Ni7 Dy3 90.7(2) . . ?
O14 Ni7 Dy4 45.3(2) . . ?
O14 Ni7 O16 83.2(3) . . ?
O14 Ni7 O35 97.8(3) . . ?
O16 Ni7 Dy3 43.2(2) . . ?
O16 Ni7 Dy4 94.0(2) . . ?
O20 Ni7 Dy3 41.0(2) . . ?
O20 Ni7 Dy4 45.3(2) . . ?
O20 Ni7 O14 87.3(3) . . ?
O20 Ni7 O16 83.3(3) . . ?
O20 Ni7 O35 90.2(3) . . ?
O35 Ni7 Dy3 130.2(2) . . ?
O35 Ni7 Dy4 82.2(2) . . ?
O35 Ni7 O16 173.4(3) . . ?
Dy3 Ni8 Dy4 69.95(4) . . ?
N8 Ni8 Dy3 124.4(3) . . ?
N8 Ni8 Dy4 147.6(3) . . ?
N8 Ni8 O14 105.1(4) . . ?
N8 Ni8 O15 92.7(4) . . ?
N8 Ni8 O16 83.9(4) . . ?
N8 Ni8 O19 169.1(4) . . ?
N8 Ni8 O33 82.3(4) . . ?
O14 Ni8 Dy3 93.7(2) . . ?
O14 Ni8 Dy4 42.6(2) . . ?
O14 Ni8 O33 172.6(3) . . ?
O15 Ni8 Dy3 136.9(2) . . ?
O15 Ni8 Dy4 90.8(3) . . ?
O15 Ni8 O14 97.0(3) . . ?
O15 Ni8 O16 176.5(3) . . ?
O15 Ni8 O19 94.7(3) . . ?
O15 Ni8 O33 83.2(4) . . ?
O16 Ni8 Dy3 46.5(2) . . ?
O16 Ni8 Dy4 91.8(2) . . ?
O16 Ni8 O14 83.3(3) . . ?
O16 Ni8 O33 96.9(4) . . ?
O19 Ni8 Dy3 45.8(2) . . ?
O19 Ni8 Dy4 40.4(2) . . ?
O19 Ni8 O14 82.0(3) . . ?
O19 Ni8 O16 88.8(3) . . ?
O19 Ni8 O33 90.6(4) . . ?
O33 Ni8 Dy3 81.2(3) . . ?
O33 Ni8 Dy4 130.1(3) . . ?
C7 N1 Ni1 125.9(9) . . ?
C7 N1 C8 120.5(10) . . ?
C8 N1 Ni1 113.6(7) . . ?
C17 N2 Ni2 125.6(9) . . ?
C17 N2 C18 120.7(11) . . ?
C18 N2 Ni2 113.6(8) . . ?
C27 N3 Ni3 125.3(9) . . ?
C27 N3 C28 122.1(11) . . ?
C28 N3 Ni3 111.9(8) . . ?
C37 N4 Ni4 127.1(8) . . ?
C37 N4 C38 121.1(10) . . ?
C38 N4 Ni4 111.2(7) . . ?
C47 N5 Ni5 126.2(8) . . ?
C47 N5 C48 121.0(10) . . ?
C48 N5 Ni5 112.8(8) . . ?
C57 N6 Ni6 126.9(9) . . ?
C57 N6 C58 120.1(10) . . ?
C58 N6 Ni6 112.7(7) . . ?
C67 N7 Ni7 125.1(9) . . ?
C67 N7 C68 121.0(10) . . ?
C68 N7 Ni7 112.2(7) . . ?
C77 N8 Ni8 124.0(9) . . ?
C77 N8 C78 121.9(12) . . ?
C78 N8 Ni8 112.2(8) . . ?
C1 O1 Ni1 125.4(6) . . ?
Ni1 O2 Dy4 88.4(3) . . ?
Ni1 O2 Ni2 96.0(3) . . ?
Ni2 O2 Dy4 100.8(3) . . ?
C9 O2 Dy4 122.6(8) . . ?
C9 O2 Ni1 108.4(7) . . ?
C9 O2 Ni2 129.7(8) . . ?
C11 O3 Ni2 127.0(6) . . ?
Ni1 O4 Dy1 100.1(3) . . ?
Ni2 O4 Dy1 89.0(3) . . ?
Ni2 O4 Ni1 95.8(3) . . ?
C19 O4 Dy1 122.4(7) . . ?
C19 O4 Ni1 130.4(7) . . ?
C19 O4 Ni2 108.3(7) . . ?
C21 O5 Ni3 127.2(6) . . ?
Ni3 O6 Dy2 95.6(3) . . ?
Ni3 O6 Ni4 96.3(3) . . ?
Ni4 O6 Dy2 99.8(3) . . ?
C29 O6 Dy2 123.0(7) . . ?
C29 O6 Ni3 104.4(7) . . ?
C29 O6 Ni4 129.2(8) . . ?
C31 O7 Ni4 125.9(5) . . ?
Ni3 O8 Dy1 97.8(3) . . ?
Ni4 O8 Dy1 95.9(3) . . ?
Ni4 O8 Ni3 96.6(3) . . ?
C39 O8 Dy1 126.3(7) . . ?
C39 O8 Ni3 127.2(7) . . ?
C39 O8 Ni4 104.8(6) . . ?
C41 O9 Ni5 126.6(6) . . ?
Ni5 O10 Dy2 90.4(3) . . ?
Ni6 O10 Dy2 100.8(3) . . ?
Ni6 O10 Ni5 97.0(3) . . ?
C49 O10 Dy2 123.2(6) . . ?
C49 O10 Ni5 108.2(7) . . ?
C49 O10 Ni6 127.9(7) . . ?
C51 O11 Ni6 126.1(6) . . ?
Ni5 O12 Dy3 100.6(3) . . ?
Ni6 O12 Dy3 91.2(3) . . ?
Ni6 O12 Ni5 96.6(3) . . ?
C59 O12 Dy3 122.4(7) . . ?
C59 O12 Ni5 128.8(8) . . ?
C59 O12 Ni6 107.7(7) . . ?
C61 O13 Ni7 125.1(6) . . ?
Ni7 O14 Dy4 96.3(3) . . ?
Ni7 O14 Ni8 96.6(3) . . ?
Ni8 O14 Dy4 99.3(3) . . ?
C69 O14 Dy4 125.2(7) . . ?
C69 O14 Ni7 105.4(7) . . ?
C69 O14 Ni8 126.4(8) . . ?
C71 O15 Ni8 125.7(7) . . ?
Ni7 O16 Dy3 98.5(3) . . ?
Ni8 O16 Dy3 94.7(3) . . ?
Ni8 O16 Ni7 96.9(3) . . ?
C79 O16 Dy3 125.0(7) . . ?
C79 O16 Ni7 126.8(7) . . ?
C79 O16 Ni8 107.3(8) . . ?
Dy1 O17 H17 112.4 . . ?
Dy4 O17 Dy1 112.9(3) . . ?
Dy4 O17 H17 116.8 . . ?
Ni2 O17 Dy1 91.5(3) . . ?
Ni2 O17 Dy4 104.5(3) . . ?
Ni2 O17 H17 115.8 . . ?
Dy1 O18 Dy4 113.8(3) . . ?
Dy1 O18 H18 117.8 . . ?
Dy4 O18 H18 112.8 . . ?
Ni1 O18 Dy1 105.1(3) . . ?
Ni1 O18 Dy4 89.5(3) . . ?
Ni1 O18 H18 114.1 . . ?
Dy3 O19 H19 112.2 . . ?
Dy4 O19 Dy3 111.3(3) . . ?
Dy4 O19 H19 116.3 . . ?
Ni8 O19 Dy3 96.0(3) . . ?
Ni8 O19 Dy4 104.8(3) . . ?
Ni8 O19 H19 114.2 . . ?
Dy3 O20 Dy4 110.4(3) . . ?
Dy3 O20 H20 116.0 . . ?
Dy4 O20 H20 111.8 . . ?
Ni7 O20 Dy3 104.1(3) . . ?
Ni7 O20 Dy4 97.2(3) . . ?
Ni7 O20 H20 115.5 . . ?
Dy2 O21 Dy3 113.7(3) . . ?
Dy2 O21 H21 117.5 . . ?
Dy3 O21 H21 112.2 . . ?
Ni6 O21 Dy2 105.0(3) . . ?
Ni6 O21 Dy3 92.0(3) . . ?
Ni6 O21 H21 113.4 . . ?
Dy2 O22 H22 111.5 . . ?
Dy3 O22 Dy2 114.0(3) . . ?
Dy3 O22 H22 117.3 . . ?
Ni5 O22 Dy2 92.6(3) . . ?
Ni5 O22 Dy3 105.3(3) . . ?
Ni5 O22 H22 113.4 . . ?
Dy1 O23 H23 112.6 . . ?
Dy2 O23 Dy1 110.2(3) . . ?
Dy2 O23 H23 116.3 . . ?
Ni4 O23 Dy1 97.0(3) . . ?
Ni4 O23 Dy2 104.0(3) . . ?
Ni4 O23 H23 114.8 . . ?
Dy1 O24 Dy2 111.5(3) . . ?
Dy1 O24 H24 116.1 . . ?
Dy2 O24 H24 112.8 . . ?
Ni3 O24 Dy1 103.7(3) . . ?
Ni3 O24 Dy2 96.4(3) . . ?
Ni3 O24 H24 114.4 . . ?
Dy1 O25 H25A 110.8 . . ?
Dy1 O25 H25B 112.6 . . ?
H25A O25 H25B 111.8 . . ?
Dy2 O26 H26A 118.7 . . ?
Dy2 O26 H26B 116.2 . . ?
H26A O26 H26B 110.0 . . ?
Dy3 O27 H27A 110.6 . . ?
Dy3 O27 H27B 111.0 . . ?
H27A O27 H27B 104.4 . . ?
Dy4 O28 H28A 116.9 . . ?
Dy4 O28 H28B 111.8 . . ?
H28A O28 H28B 106.1 . . ?
C81 O29 Dy1 134.5(8) . . ?
C81 O30 Ni4 129.7(8) . . ?
C83 O31 Ni3 130.1(9) . . ?
Ni5 O32 Dy2 85.5(3) . . ?
C83 O32 Dy2 133.8(10) . . ?
C83 O32 Ni5 127.9(10) . . ?
C85 O33 Ni8 131.1(10) . . ?
Ni6 O34 Dy3 84.1(4) . . ?
C85 O34 Dy3 137.7(9) . . ?
C85 O34 Ni6 132.8(9) . . ?
C87 O35 Ni7 130.2(8) . . ?
Ni1 O36 Dy4 84.7(3) . . ?
C87 O36 Dy4 132.5(7) . . ?
C87 O36 Ni1 131.8(8) . . ?
O1 C1 C2 116.4(6) . . ?
O1 C1 C6 123.6(6) . . ?
C2 C1 C6 120.0 . . ?
C1 C2 H2 120.0 . . ?
C1 C2 C3 120.0 . . ?
C3 C2 H2 120.0 . . ?
C2 C3 H3 120.0 . . ?
C4 C3 C2 120.0 . . ?
C4 C3 H3 120.0 . . ?
C3 C4 Br1 120.0(4) . . ?
C3 C4 C5 120.0 . . ?
C5 C4 Br1 119.9(4) . . ?
C4 C5 H5 120.0 . . ?
C6 C5 C4 120.0 . . ?
C6 C5 H5 120.0 . . ?
C1 C6 C7 125.8(6) . . ?
C5 C6 C1 120.0 . . ?
C5 C6 C7 114.2(7) . . ?
N1 C7 C6 125.3(10) . . ?
N1 C7 H7 117.4 . . ?
C6 C7 H7 117.4 . . ?
N1 C8 H8A 109.6 . . ?
N1 C8 H8B 109.6 . . ?
N1 C8 C9 110.2(10) . . ?
H8A C8 H8B 108.1 . . ?
C9 C8 H8A 109.6 . . ?
C9 C8 H8B 109.6 . . ?
O2 C9 C8 111.7(11) . . ?
O2 C9 H9 106.8 . . ?
O2 C9 C10 113.5(11) . . ?
C8 C9 H9 106.8 . . ?
C8 C9 C10 110.7(11) . . ?
C10 C9 H9 106.8 . . ?
C9 C10 H10A 109.5 . . ?
C9 C10 H10B 109.5 . . ?
C9 C10 H10C 109.5 . . ?
H10A C10 H10B 109.5 . . ?
H10A C10 H10C 109.5 . . ?
H10B C10 H10C 109.5 . . ?
O3 C11 C12 117.0(6) . . ?
O3 C11 C16 123.0(6) . . ?
C12 C11 C16 120.0 . . ?
C11 C12 H12 120.0 . . ?
C13 C12 C11 120.0 . . ?
C13 C12 H12 120.0 . . ?
C12 C13 H13 120.0 . . ?
C12 C13 C14 120.0 . . ?
C14 C13 H13 120.0 . . ?
C13 C14 Br2 119.2(5) . . ?
C15 C14 Br2 120.6(5) . . ?
C15 C14 C13 120.0 . . ?
C14 C15 H15 120.0 . . ?
C14 C15 C16 120.0 . . ?
C16 C15 H15 120.0 . . ?
C11 C16 C17 126.2(8) . . ?
C15 C16 C11 120.0 . . ?
C15 C16 C17 113.8(8) . . ?
N2 C17 C16 125.3(12) . . ?
N2 C17 H17A 117.3 . . ?
C16 C17 H17A 117.3 . . ?
N2 C18 H18A 110.0 . . ?
N2 C18 H18B 110.0 . . ?
N2 C18 C19 108.5(10) . . ?
H18A C18 H18B 108.4 . . ?
C19 C18 H18A 110.0 . . ?
C19 C18 H18B 110.0 . . ?
O4 C19 C18 106.7(11) . . ?
O4 C19 H19A 108.9 . . ?
O4 C19 C20 112.8(11) . . ?
C18 C19 H19A 108.9 . . ?
C20 C19 C18 110.6(11) . . ?
C20 C19 H19A 108.9 . . ?
C19 C20 H20A 109.5 . . ?
C19 C20 H20B 109.5 . . ?
C19 C20 H20C 109.5 . . ?
H20A C20 H20B 109.5 . . ?
H20A C20 H20C 109.5 . . ?
H20B C20 H20C 109.5 . . ?
O5 C21 C22 117.1(7) . . ?
O5 C21 C26 122.8(7) . . ?
C22 C21 C26 120.0 . . ?
C21 C22 H22A 120.0 . . ?
C23 C22 C21 120.0 . . ?
C23 C22 H22A 120.0 . . ?
C22 C23 H23A 120.0 . . ?
C22 C23 C24 120.0 . . ?
C24 C23 H23A 120.0 . . ?
C23 C24 Br3 120.2(5) . . ?
C23 C24 C25 120.0 . . ?
C25 C24 Br3 119.8(5) . . ?
C24 C25 H25 120.0 . . ?
C26 C25 C24 120.0 . . ?
C26 C25 H25 120.0 . . ?
C21 C26 C27 125.2(7) . . ?
C25 C26 C21 120.0 . . ?
C25 C26 C27 114.7(7) . . ?
N3 C27 C26 126.4(11) . . ?
N3 C27 H27 116.8 . . ?
C26 C27 H27 116.8 . . ?
N3 C28 H28C 109.5 . . ?
N3 C28 H28D 109.5 . . ?
N3 C28 C29 110.8(10) . . ?
H28C C28 H28D 108.1 . . ?
C29 C28 H28C 109.5 . . ?
C29 C28 H28D 109.5 . . ?
O6 C29 C28 110.6(10) . . ?
O6 C29 H29 107.4 . . ?
O6 C29 C30 111.8(10) . . ?
C28 C29 H29 107.4 . . ?
C30 C29 C28 111.9(11) . . ?
C30 C29 H29 107.4 . . ?
C29 C30 H30A 109.5 . . ?
C29 C30 H30B 109.5 . . ?
C29 C30 H30C 109.5 . . ?
H30A C30 H30B 109.5 . . ?
H30A C30 H30C 109.5 . . ?
H30B C30 H30C 109.5 . . ?
O7 C31 C32 116.1(5) . . ?
O7 C31 C36 123.9(5) . . ?
C32 C31 C36 120.0 . . ?
C31 C32 H32 120.0 . . ?
C31 C32 C33 120.0 . . ?
C33 C32 H32 120.0 . . ?
C32 C33 H33 120.0 . . ?
C34 C33 C32 120.0 . . ?
C34 C33 H33 120.0 . . ?
C33 C34 Br4 118.7(4) . . ?
C33 C34 C35 120.0 . . ?
C35 C34 Br4 121.3(4) . . ?
C34 C35 H35 120.0 . . ?
C34 C35 C36 120.0 . . ?
C36 C35 H35 120.0 . . ?
C31 C36 C37 124.2(6) . . ?
C35 C36 C31 120.0 . . ?
C35 C36 C37 115.5(6) . . ?
N4 C37 C36 125.6(9) . . ?
N4 C37 H37 117.2 . . ?
C36 C37 H37 117.2 . . ?
N4 C38 H38A 109.4 . . ?
N4 C38 H38B 109.4 . . ?
N4 C38 C39 111.0(10) . . ?
H38A C38 H38B 108.0 . . ?
C39 C38 H38A 109.4 . . ?
C39 C38 H38B 109.4 . . ?
O8 C39 C38 109.2(9) . . ?
O8 C39 H39 107.5 . . ?
O8 C39 C40 114.1(10) . . ?
C38 C39 H39 107.5 . . ?
C40 C39 C38 110.7(11) . . ?
C40 C39 H39 107.5 . . ?
C39 C40 H40A 109.5 . . ?
C39 C40 H40B 109.5 . . ?
C39 C40 H40C 109.5 . . ?
H40A C40 H40B 109.5 . . ?
H40A C40 H40C 109.5 . . ?
H40B C40 H40C 109.5 . . ?
O9 C41 C42 116.7(6) . . ?
O9 C41 C46 123.3(6) . . ?
C42 C41 C46 120.0 . . ?
C41 C42 H42 120.0 . . ?
C43 C42 C41 120.0 . . ?
C43 C42 H42 120.0 . . ?
C42 C43 H43 120.0 . . ?
C42 C43 C44 120.0 . . ?
C44 C43 H43 120.0 . . ?
C43 C44 Br5 119.9(5) . . ?
C45 C44 Br5 120.0(5) . . ?
C45 C44 C43 120.0 . . ?
C44 C45 H45 120.0 . . ?
C46 C45 C44 120.0 . . ?
C46 C45 H45 120.0 . . ?
C41 C46 C47 125.6(7) . . ?
C45 C46 C41 120.0 . . ?
C45 C46 C47 114.4(7) . . ?
N5 C47 C46 125.8(10) . . ?
N5 C47 H47 117.1 . . ?
C46 C47 H47 117.1 . . ?
N5 C48 H48A 109.5 . . ?
N5 C48 H48B 109.5 . . ?
N5 C48 C49 110.9(9) . . ?
H48A C48 H48B 108.1 . . ?
C49 C48 H48A 109.5 . . ?
C49 C48 H48B 109.5 . . ?
O10 C49 C48 109.4(9) . . ?
O10 C49 H49 107.7 . . ?
O10 C49 C50 115.0(10) . . ?
C48 C49 H49 107.7 . . ?
C50 C49 C48 109.0(9) . . ?
C50 C49 H49 107.7 . . ?
C49 C50 H50A 109.5 . . ?
C49 C50 H50B 109.5 . . ?
C49 C50 H50C 109.5 . . ?
H50A C50 H50B 109.5 . . ?
H50A C50 H50C 109.5 . . ?
H50B C50 H50C 109.5 . . ?
O11 C51 C52 116.7(6) . . ?
O11 C51 C56 123.3(6) . . ?
C52 C51 C56 120.0 . . ?
C51 C52 H52 120.0 . . ?
C51 C52 C53 120.0 . . ?
C53 C52 H52 120.0 . . ?
C52 C53 H53 120.0 . . ?
C54 C53 C52 120.0 . . ?
C54 C53 H53 120.0 . . ?
C53 C54 Br6 119.8(5) . . ?
C53 C54 C55 120.0 . . ?
C55 C54 Br6 120.1(5) . . ?
C54 C55 H55 120.0 . . ?
C56 C55 C54 120.0 . . ?
C56 C55 H55 120.0 . . ?
C51 C56 C57 125.1(7) . . ?
C55 C56 C51 120.0 . . ?
C55 C56 C57 114.9(7) . . ?
N6 C57 C56 125.7(11) . . ?
N6 C57 H57 117.2 . . ?
C56 C57 H57 117.2 . . ?
N6 C58 H58A 109.4 . . ?
N6 C58 H58B 109.4 . . ?
N6 C58 C59 111.0(10) . . ?
H58A C58 H58B 108.0 . . ?
C59 C58 H58A 109.4 . . ?
C59 C58 H58B 109.4 . . ?
O12 C59 C58 109.4(10) . . ?
O12 C59 H59 106.5 . . ?
O12 C59 C60 114.2(12) . . ?
C58 C59 H59 106.5 . . ?
C60 C59 C58 113.3(11) . . ?
C60 C59 H59 106.5 . . ?
C59 C60 H60A 109.5 . . ?
C59 C60 H60B 109.5 . . ?
C59 C60 H60C 109.5 . . ?
H60A C60 H60B 109.5 . . ?
H60A C60 H60C 109.5 . . ?
H60B C60 H60C 109.5 . . ?
O13 C61 C62 115.9(6) . . ?
O13 C61 C66 124.1(6) . . ?
C62 C61 C66 120.0 . . ?
C61 C62 H62 120.0 . . ?
C61 C62 C63 120.0 . . ?
C63 C62 H62 120.0 . . ?
C62 C63 H63 120.0 . . ?
C62 C63 C64 120.0 . . ?
C64 C63 H63 120.0 . . ?
C63 C64 Br7 120.0(4) . . ?
C65 C64 Br7 120.0(4) . . ?
C65 C64 C63 120.0 . . ?
C64 C65 H65 120.0 . . ?
C64 C65 C66 120.0 . . ?
C66 C65 H65 120.0 . . ?
C61 C66 C67 125.3(7) . . ?
C65 C66 C61 120.0 . . ?
C65 C66 C67 114.7(7) . . ?
N7 C67 C66 125.4(10) . . ?
N7 C67 H67 117.3 . . ?
C66 C67 H67 117.3 . . ?
N7 C68 H68A 109.6 . . ?
N7 C68 H68B 109.6 . . ?
N7 C68 C69 110.4(10) . . ?
H68A C68 H68B 108.1 . . ?
C69 C68 H68A 109.6 . . ?
C69 C68 H68B 109.6 . . ?
O14 C69 C68 108.4(10) . . ?
O14 C69 H69 108.1 . . ?
O14 C69 C70 111.3(10) . . ?
C68 C69 H69 108.1 . . ?
C70 C69 C68 112.7(11) . . ?
C70 C69 H69 108.1 . . ?
C69 C70 H70A 109.5 . . ?
C69 C70 H70B 109.5 . . ?
C69 C70 H70C 109.5 . . ?
H70A C70 H70B 109.5 . . ?
H70A C70 H70C 109.5 . . ?
H70B C70 H70C 109.5 . . ?
O15 C71 C72 116.5(7) . . ?
O15 C71 C76 123.5(7) . . ?
C72 C71 C76 120.0 . . ?
C71 C72 H72 120.0 . . ?
C73 C72 C71 120.0 . . ?
C73 C72 H72 120.0 . . ?
C72 C73 H73 120.0 . . ?
C74 C73 C72 120.0 . . ?
C74 C73 H73 120.0 . . ?
C73 C74 Br8 118.2(5) . . ?
C73 C74 C75 120.0 . . ?
C75 C74 Br8 121.8(5) . . ?
C74 C75 H75 120.0 . . ?
C76 C75 C74 120.0 . . ?
C76 C75 H75 120.0 . . ?
C71 C76 C77 125.9(8) . . ?
C75 C76 C71 120.0 . . ?
C75 C76 C77 114.1(8) . . ?
N8 C77 C76 125.7(12) . . ?
N8 C77 H77 117.2 . . ?
C76 C77 H77 117.2 . . ?
N8 C78 H78A 109.5 . . ?
N8 C78 H78B 109.5 . . ?
N8 C78 C79 110.6(10) . . ?
H78A C78 H78B 108.1 . . ?
C79 C78 H78A 109.5 . . ?
C79 C78 H78B 109.5 . . ?
O16 C79 C78 108.7(11) . . ?
O16 C79 H79 107.5 . . ?
O16 C79 C80 114.8(13) . . ?
C78 C79 H79 107.5 . . ?
C80 C79 C78 110.7(11) . . ?
C80 C79 H79 107.5 . . ?
C79 C80 H80A 109.5 . . ?
C79 C80 H80B 109.5 . . ?
C79 C80 H80C 109.5 . . ?
H80A C80 H80B 109.5 . . ?
H80A C80 H80C 109.5 . . ?
H80B C80 H80C 109.5 . . ?
O29 C81 C82 116.0(11) . . ?
O30 C81 O29 124.0(11) . . ?
O30 C81 C82 119.9(11) . . ?
C81 C82 H82A 109.5 . . ?
C81 C82 H82B 109.5 . . ?
C81 C82 H82C 109.5 . . ?
H82A C82 H82B 109.5 . . ?
H82A C82 H82C 109.5 . . ?
H82B C82 H82C 109.5 . . ?
O31 C83 C84 116.5(13) . . ?
O32 C83 O31 121.8(14) . . ?
O32 C83 C84 120.7(15) . . ?
C83 C84 H84A 109.5 . . ?
C83 C84 H84B 109.5 . . ?
C83 C84 H84C 109.5 . . ?
H84A C84 H84B 109.5 . . ?
H84A C84 H84C 109.5 . . ?
H84B C84 H84C 109.5 . . ?
O33 C85 C86 119.9(14) . . ?
O34 C85 O33 119.0(13) . . ?
O34 C85 C86 121.0(13) . . ?
C85 C86 H86A 109.5 . . ?
C85 C86 H86B 109.5 . . ?
C85 C86 H86C 109.5 . . ?
H86A C86 H86B 109.5 . . ?
H86A C86 H86C 109.5 . . ?
H86B C86 H86C 109.5 . . ?
O35 C87 O36 123.8(12) . . ?
O35 C87 C88 120.1(12) . . ?
O36 C87 C88 116.1(12) . . ?
C87 C88 H88A 109.5 . . ?
C87 C88 H88B 109.5 . . ?
C87 C88 H88C 109.5 . . ?
H88A C88 H88B 109.5 . . ?
H88A C88 H88C 109.5 . . ?
H88B C88 H88C 109.5 . . ?
N9 C89 C90 177(4) . . ?
C89 C90 H90A 109.7 . . ?
C89 C90 H90B 108.8 . . ?
C89 C90 H90C 109.8 . . ?
H90A C90 H90B 109.5 . . ?
H90A C90 H90C 109.5 . . ?
H90B C90 H90C 109.5 . . ?
N10 C91 C92 179(3) . . ?
C91 C92 H92A 109.2 . . ?
C91 C92 H92B 109.3 . . ?
C91 C92 H92C 110.0 . . ?
H92A C92 H92B 109.5 . . ?
H92A C92 H92C 109.4 . . ?
H92B C92 H92C 109.5 . . ?
H94A C94 H94B 109.5 . . ?
H94A C94 H94C 109.5 . . ?
H94B C94 H94C 109.5 . . ?
C93 C94 H94A 110.3 . . ?
C93 C94 H94B 107.9 . . ?
C93 C94 H94C 110.2 . . ?
N11 C93 C94 173(7) . . ?
C95 O39 H39A 124.7 . . ?
O39 C95 H95A 106.9 . . ?
O39 C95 H95B 106.9 . . ?
O39 C95 C96 121.7(12) . . ?
H95A C95 H95B 106.7 . . ?
C96 C95 H95A 106.9 . . ?
C96 C95 H95B 106.9 . . ?
C95 C96 H96A 106.0 . . ?
C95 C96 H96B 111.1 . . ?
C95 C96 H96C 111.2 . . ?
H96A C96 H96B 109.5 . . ?
H96A C96 H96C 109.5 . . ?
H96B C96 H96C 109.5 . . ?
C97 O40 H39A 117.3 . . ?
O40 C97 H97A 107.9 . . ?
O40 C97 H97B 107.9 . . ?
O40 C97 C98 117.8(14) . . ?
H97A C97 H97B 107.2 . . ?
C98 C97 H97A 107.9 . . ?
C98 C97 H97B 107.9 . . ?
C97 C98 H98A 104.4 . . ?
C97 C98 H98B 110.7 . . ?
C97 C98 H98C 113.1 . . ?
H98A C98 H98B 109.4 . . ?
H98A C98 H98C 109.5 . . ?
H98B C98 H98C 109.5 . . ?
C99 O41 H41 106.6 . . ?
O41 C99 H99A 108.0 . . ?
O41 C99 H99B 108.0 . . ?
O41 C99 C100 117.0(16) . . ?
H99A C99 H99B 107.3 . . ?
C100 C99 H99A 108.0 . . ?
C100 C99 H99B 108.0 . . ?
C99 C100 H10D 104.0 . . ?
C99 C100 H10E 114.3 . . ?
C99 C100 H10F 110.0 . . ?
H10D C100 H10E 109.5 . . ?
H10D C100 H10F 109.5 . . ?
H10E C100 H10F 109.5 . . ?
H10G C102 H10H 109.5 . . ?
H10G C102 H10I 109.5 . . ?
H10H C102 H10I 109.5 . . ?
C101 C102 H10G 107.7 . . ?
C101 C102 H10H 113.1 . . ?
C101 C102 H10I 107.5 . . ?
C102 C101 H10J 108.2 . . ?
C102 C101 H10K 108.2 . . ?
H10J C101 H10K 107.3 . . ?
O42 C101 C102 116.4(17) . . ?
O42 C101 H10J 108.2 . . ?
O42 C101 H10K 108.2 . . ?
C101 O42 H42A 102.7 . . ?
C105 O43 H43A 123.8 . . ?
O43 C105 H10L 107.6 . . ?
O43 C105 H10M 107.6 . . ?
O43 C105 C106 118.9(18) . . ?
H10L C105 H10M 107.0 . . ?
C106 C105 H10L 107.6 . . ?
C106 C105 H10M 107.6 . . ?
C105 C106 H10N 110.5 . . ?
C105 C106 H10O 109.3 . . ?
C105 C106 H10P 108.5 . . ?
H10N C106 H10O 109.5 . . ?
H10N C106 H10P 109.5 . . ?
H10O C106 H10P 109.5 . . ?
C107 O45 H45A 102.0 . . ?
O45 C107 H10Q 108.6 . . ?
O45 C107 H10R 108.6 . . ?
O45 C107 C108 114.6(17) . . ?
H10Q C107 H10R 107.6 . . ?
C108 C107 H10Q 108.6 . . ?
C108 C107 H10R 108.6 . . ?
C107 C108 H10S 104.2 . . ?
C107 C108 H10T 112.3 . . ?
C107 C108 H10U 111.8 . . ?
H10S C108 H10T 109.5 . . ?
H10S C108 H10U 109.4 . . ?
H10T C108 H10U 109.5 . . ?
N12 C109 C110 179(5) . . ?
C109 C110 H11A 109.6 . . ?
C109 C110 H11B 109.8 . . ?
C109 C110 H11C 109.1 . . ?
H11A C110 H11B 109.5 . . ?
H11A C110 H11C 109.5 . . ?
H11B C110 H11C 109.5 . . ?
H11D C112 H11E 109.4 . . ?
H11D C112 H11F 109.5 . . ?
H11E C112 H11F 109.5 . . ?
C111 C112 H11D 109.3 . . ?
C111 C112 H11E 109.5 . . ?
C111 C112 H11F 109.6 . . ?
N13 C111 C112 159(3) . . ?

loop_
_geom_bond_atom_site_label_1
_geom_bond_atom_site_label_2
_geom_bond_distance
_geom_bond_site_symmetry_2
_geom_bond_publ_flag
Dy1 Ni1 3.4739(19) . ?
Dy1 Ni2 3.173(2) . ?
Dy1 Ni3 3.4392(19) . ?
Dy1 Ni4 3.3324(19) . ?
Dy1 O4 2.442(7) . ?
Dy1 O8 2.399(7) . ?
Dy1 O17 2.384(8) . ?
Dy1 O18 2.318(7) . ?
Dy1 O23 2.386(7) . ?
Dy1 O24 2.327(7) . ?
Dy1 O25 2.400(7) . ?
Dy1 O29 2.352(8) . ?
Dy2 Ni3 3.3000(19) . ?
Dy2 Ni4 3.4788(19) . ?
Dy2 Ni5 3.200(2) . ?
Dy2 Ni6 3.4676(19) . ?
Dy2 O6 2.371(7) . ?
Dy2 O10 2.412(7) . ?
Dy2 O21 2.310(8) . ?
Dy2 O22 2.374(7) . ?
Dy2 O23 2.355(7) . ?
Dy2 O24 2.376(7) . ?
Dy2 O26 2.404(7) . ?
Dy2 O32 2.394(10) . ?
Dy3 Ni5 3.461(2) . ?
Dy3 Ni6 3.1975(19) . ?
Dy3 Ni7 3.4544(18) . ?
Dy3 Ni8 3.287(2) . ?
Dy3 O12 2.389(7) . ?
Dy3 O16 2.393(8) . ?
Dy3 O19 2.369(7) . ?
Dy3 O20 2.338(7) . ?
Dy3 O21 2.379(7) . ?
Dy3 O22 2.308(8) . ?
Dy3 O27 2.397(8) . ?
Dy3 O34 2.392(11) . ?
Dy4 Ni1 3.130(2) . ?
Dy4 Ni2 3.459(2) . ?
Dy4 Ni7 3.318(2) . ?
Dy4 Ni8 3.461(2) . ?
Dy4 O2 2.408(8) . ?
Dy4 O14 2.373(8) . ?
Dy4 O17 2.337(7) . ?
Dy4 O18 2.377(8) . ?
Dy4 O19 2.319(7) . ?
Dy4 O20 2.376(8) . ?
Dy4 O28 2.418(8) . ?
Dy4 O36 2.394(8) . ?
Ni1 N1 1.956(10) . ?
Ni1 O1 1.989(9) . ?
Ni1 O2 2.068(9) . ?
Ni1 O4 2.081(8) . ?
Ni1 O18 2.055(7) . ?
Ni1 O36 2.250(8) . ?
Ni2 N2 1.981(10) . ?
Ni2 O2 2.073(8) . ?
Ni2 O3 1.975(9) . ?
Ni2 O4 2.068(9) . ?
Ni2 O17 2.031(7) . ?
Ni3 N3 1.971(10) . ?
Ni3 O5 2.019(9) . ?
Ni3 O6 2.075(8) . ?
Ni3 O8 2.159(8) . ?
Ni3 O24 2.041(7) . ?
Ni3 O31 2.130(11) . ?
Ni4 N4 1.990(9) . ?
Ni4 O6 2.174(8) . ?
Ni4 O7 2.005(8) . ?
Ni4 O8 2.079(7) . ?
Ni4 O23 2.053(7) . ?
Ni4 O30 2.152(8) . ?
Ni5 N5 1.985(9) . ?
Ni5 O9 1.995(9) . ?
Ni5 O10 2.085(8) . ?
Ni5 O12 2.103(9) . ?
Ni5 O22 2.041(7) . ?
Ni5 O32 2.320(11) . ?
Ni6 N6 1.976(9) . ?
Ni6 O10 2.080(8) . ?
Ni6 O11 1.989(9) . ?
Ni6 O12 2.075(8) . ?
Ni6 O21 2.056(7) . ?
Ni6 O34 2.382(11) . ?
Ni7 N7 1.977(10) . ?
Ni7 O13 1.995(9) . ?
Ni7 O14 2.075(9) . ?
Ni7 O16 2.163(8) . ?
Ni7 O20 2.036(7) . ?
Ni7 O35 2.113(9) . ?
Ni8 N8 1.991(10) . ?
Ni8 O14 2.165(8) . ?
Ni8 O15 1.996(9) . ?
Ni8 O16 2.068(8) . ?
Ni8 O19 2.043(7) . ?
Ni8 O33 2.199(11) . ?
Br1 C4 1.894(5) . ?
Br2 C14 1.901(6) . ?
Br3 C24 1.890(6) . ?
Br4 C34 1.891(5) . ?
Br5 C44 1.905(6) . ?
Br6 C54 1.914(6) . ?
Br7 C64 1.905(5) . ?
Br8 C74 1.904(6) . ?
N1 C7 1.282(15) . ?
N1 C8 1.471(17) . ?
N2 C17 1.285(17) . ?
N2 C18 1.437(16) . ?
N3 C27 1.305(16) . ?
N3 C28 1.458(17) . ?
N4 C37 1.255(14) . ?
N4 C38 1.463(15) . ?
N5 C47 1.272(16) . ?
N5 C48 1.450(15) . ?
N6 C57 1.248(15) . ?
N6 C58 1.462(16) . ?
N7 C67 1.297(16) . ?
N7 C68 1.445(16) . ?
N8 C77 1.288(17) . ?
N8 C78 1.440(17) . ?
O1 C1 1.336(9) . ?
O2 C9 1.418(14) . ?
O3 C11 1.335(10) . ?
O4 C19 1.461(14) . ?
O5 C21 1.332(10) . ?
O6 C29 1.453(13) . ?
O7 C31 1.367(8) . ?
O8 C39 1.460(13) . ?
O9 C41 1.348(10) . ?
O10 C49 1.431(12) . ?
O11 C51 1.358(9) . ?
O12 C59 1.451(14) . ?
O13 C61 1.342(9) . ?
O14 C69 1.459(13) . ?
O15 C71 1.337(11) . ?
O16 C79 1.440(15) . ?
O17 H17 0.8434 . ?
O18 H18 0.8450 . ?
O19 H19 0.8476 . ?
O20 H20 0.8448 . ?
O21 H21 0.8467 . ?
O22 H22 0.8503 . ?
O23 H23 0.8400 . ?
O24 H24 0.8473 . ?
O25 H25A 0.8445 . ?
O25 H25B 0.8435 . ?
O26 H26A 0.8437 . ?
O26 H26B 0.8534 . ?
O27 H27A 0.8290 . ?
O27 H27B 0.8407 . ?
O28 H28A 0.8387 . ?
O28 H28B 0.8468 . ?
O29 C81 1.260(14) . ?
O30 C81 1.258(14) . ?
O31 C83 1.298(17) . ?
O32 C83 1.226(15) . ?
O33 C85 1.270(15) . ?
O34 C85 1.244(16) . ?
O35 C87 1.243(15) . ?
O36 C87 1.284(15) . ?
C1 C2 1.3900 . ?
C1 C6 1.3900 . ?
C2 H2 0.9500 . ?
C2 C3 1.3900 . ?
C3 H3 0.9500 . ?
C3 C4 1.3900 . ?
C4 C5 1.3900 . ?
C5 H5 0.9500 . ?
C5 C6 1.3900 . ?
C6 C7 1.453(14) . ?
C7 H7 0.9500 . ?
C8 H8A 0.9900 . ?
C8 H8B 0.9900 . ?
C8 C9 1.497(19) . ?
C9 H9 1.0000 . ?
C9 C10 1.520(19) . ?
C10 H10A 0.9800 . ?
C10 H10B 0.9800 . ?
C10 H10C 0.9800 . ?
C11 C12 1.3900 . ?
C11 C16 1.3900 . ?
C12 H12 0.9500 . ?
C12 C13 1.3900 . ?
C13 H13 0.9500 . ?
C13 C14 1.3900 . ?
C14 C15 1.3900 . ?
C15 H15 0.9500 . ?
C15 C16 1.3900 . ?
C16 C17 1.451(15) . ?
C17 H17A 0.9500 . ?
C18 H18A 0.9900 . ?
C18 H18B 0.9900 . ?
C18 C19 1.571(18) . ?
C19 H19A 1.0000 . ?
C19 C20 1.467(18) . ?
C20 H20A 0.9800 . ?
C20 H20B 0.9800 . ?
C20 H20C 0.9800 . ?
C21 C22 1.3900 . ?
C21 C26 1.3900 . ?
C22 H22A 0.9500 . ?
C22 C23 1.3900 . ?
C23 H23A 0.9500 . ?
C23 C24 1.3900 . ?
C24 C25 1.3900 . ?
C25 H25 0.9500 . ?
C25 C26 1.3900 . ?
C26 C27 1.445(15) . ?
C27 H27 0.9500 . ?
C28 H28C 0.9900 . ?
C28 H28D 0.9900 . ?
C28 C29 1.510(18) . ?
C29 H29 1.0000 . ?
C29 C30 1.495(18) . ?
C30 H30A 0.9800 . ?
C30 H30B 0.9800 . ?
C30 H30C 0.9800 . ?
C31 C32 1.3900 . ?
C31 C36 1.3900 . ?
C32 H32 0.9500 . ?
C32 C33 1.3900 . ?
C33 H33 0.9500 . ?
C33 C34 1.3900 . ?
C34 C35 1.3900 . ?
C35 H35 0.9500 . ?
C35 C36 1.3900 . ?
C36 C37 1.492(13) . ?
C37 H37 0.9500 . ?
C38 H38A 0.9900 . ?
C38 H38B 0.9900 . ?
C38 C39 1.522(17) . ?
C39 H39 1.0000 . ?
C39 C40 1.470(17) . ?
C40 H40A 0.9800 . ?
C40 H40B 0.9800 . ?
C40 H40C 0.9800 . ?
C41 C42 1.3900 . ?
C41 C46 1.3900 . ?
C42 H42 0.9500 . ?
C42 C43 1.3900 . ?
C43 H43 0.9500 . ?
C43 C44 1.3900 . ?
C44 C45 1.3900 . ?
C45 H45 0.9500 . ?
C45 C46 1.3900 . ?
C46 C47 1.464(14) . ?
C47 H47 0.9500 . ?
C48 H48A 0.9900 . ?
C48 H48B 0.9900 . ?
C48 C49 1.544(17) . ?
C49 H49 1.0000 . ?
C49 C50 1.502(17) . ?
C50 H50A 0.9800 . ?
C50 H50B 0.9800 . ?
C50 H50C 0.9800 . ?
C51 C52 1.3900 . ?
C51 C56 1.3900 . ?
C52 H52 0.9500 . ?
C52 C53 1.3900 . ?
C53 H53 0.9500 . ?
C53 C54 1.3900 . ?
C54 C55 1.3900 . ?
C55 H55 0.9500 . ?
C55 C56 1.3900 . ?
C56 C57 1.479(15) . ?
C57 H57 0.9500 . ?
C58 H58A 0.9900 . ?
C58 H58B 0.9900 . ?
C58 C59 1.521(17) . ?
C59 H59 1.0000 . ?
C59 C60 1.481(19) . ?
C60 H60A 0.9800 . ?
C60 H60B 0.9800 . ?
C60 H60C 0.9800 . ?
C61 C62 1.3900 . ?
C61 C66 1.3900 . ?
C62 H62 0.9500 . ?
C62 C63 1.3900 . ?
C63 H63 0.9500 . ?
C63 C64 1.3900 . ?
C64 C65 1.3900 . ?
C65 H65 0.9500 . ?
C65 C66 1.3900 . ?
C66 C67 1.448(15) . ?
C67 H67 0.9500 . ?
C68 H68A 0.9900 . ?
C68 H68B 0.9900 . ?
C68 C69 1.535(18) . ?
C69 H69 1.0000 . ?
C69 C70 1.477(19) . ?
C70 H70A 0.9800 . ?
C70 H70B 0.9800 . ?
C70 H70C 0.9800 . ?
C71 C72 1.3900 . ?
C71 C76 1.3900 . ?
C72 H72 0.9500 . ?
C72 C73 1.3900 . ?
C73 H73 0.9500 . ?
C73 C74 1.3900 . ?
C74 C75 1.3900 . ?
C75 H75 0.9500 . ?
C75 C76 1.3900 . ?
C76 C77 1.459(17) . ?
C77 H77 0.9500 . ?
C78 H78A 0.9900 . ?
C78 H78B 0.9900 . ?
C78 C79 1.54(2) . ?
C79 H79 1.0000 . ?
C79 C80 1.49(2) . ?
C80 H80A 0.9800 . ?
C80 H80B 0.9800 . ?
C80 H80C 0.9800 . ?
C81 C82 1.499(17) . ?
C82 H82A 0.9800 . ?
C82 H82B 0.9800 . ?
C82 H82C 0.9800 . ?
C83 C84 1.47(2) . ?
C84 H84A 0.9800 . ?
C84 H84B 0.9800 . ?
C84 H84C 0.9800 . ?
C85 C86 1.43(2) . ?
C86 H86A 0.9800 . ?
C86 H86B 0.9800 . ?
C86 H86C 0.9800 . ?
C87 C88 1.490(19) . ?
C88 H88A 0.9800 . ?
C88 H88B 0.9800 . ?
C88 H88C 0.9800 . ?
N9 C89 1.15(3) . ?
C89 C90 1.38(4) . ?
C90 H90A 0.9799 . ?
C90 H90B 0.9798 . ?
C90 H90C 0.9799 . ?
N10 C91 1.12(3) . ?
C91 C92 1.41(3) . ?
C92 H92A 0.9805 . ?
C92 H92B 0.9798 . ?
C92 H92C 0.9799 . ?
C94 H94A 0.9798 . ?
C94 H94B 0.9803 . ?
C94 H94C 0.9800 . ?
C94 C93 1.465(10) . ?
C93 N11 1.161(9) . ?
O39 H39A 0.9460 . ?
O39 C95 1.454(10) . ?
C95 H95A 0.9900 . ?
C95 H95B 0.9900 . ?
C95 C96 1.529(10) . ?
C96 H96A 0.9798 . ?
C96 H96B 0.9800 . ?
C96 H96C 0.9802 . ?
O40 H39A 0.9546 . ?
O40 C97 1.455(10) . ?
C97 H97A 0.9900 . ?
C97 H97B 0.9900 . ?
C97 C98 1.532(10) . ?
C98 H98A 0.9800 . ?
C98 H98B 0.9801 . ?
C98 H98C 0.9801 . ?
O41 H41 0.8687 . ?
O41 C99 1.462(10) . ?
C99 H99A 0.9900 . ?
C99 H99B 0.9900 . ?
C99 C100 1.499(10) . ?
C100 H10D 0.9799 . ?
C100 H10E 0.9799 . ?
C100 H10F 0.9803 . ?
C102 H10G 0.9798 . ?
C102 H10H 0.9800 . ?
C102 H10I 0.9797 . ?
C102 C101 1.494(10) . ?
C101 H10J 0.9900 . ?
C101 H10K 0.9900 . ?
C101 O42 1.455(10) . ?
O42 H42A 0.8433 . ?
O43 H43A 0.8704 . ?
O43 C105 1.478(10) . ?
C105 H10L 0.9900 . ?
C105 H10M 0.9900 . ?
C105 C106 1.540(10) . ?
C106 H10N 0.9800 . ?
C106 H10O 0.9802 . ?
C106 H10P 0.9800 . ?
O45 H45A 0.8776 . ?
O45 C107 1.458(10) . ?
C107 H10Q 0.9900 . ?
C107 H10R 0.9900 . ?
C107 C108 1.518(10) . ?
C108 H10S 0.9799 . ?
C108 H10T 0.9801 . ?
C108 H10U 0.9801 . ?
N12 C109 1.183(9) . ?
C109 C110 1.483(9) . ?
C110 H11A 0.9800 . ?
C110 H11B 0.9791 . ?
C110 H11C 0.9800 . ?
C112 H11D 0.9806 . ?
C112 H11E 0.9799 . ?
C112 H11F 0.9797 . ?
C112 C111 1.464(10) . ?
C111 N13 1.171(10) . ?

loop_
_geom_hbond_atom_site_label_D
_geom_hbond_atom_site_label_H
_geom_hbond_atom_site_label_A
_geom_hbond_distance_DH
_geom_hbond_distance_HA
_geom_hbond_distance_DA
_geom_hbond_angle_DHA
_geom_hbond_site_symmetry_A
_geom_hbond_publ_flag
O17 H17 O39 0.84 1.98 2.813(17) 167.3 . yes
O18 H18 N11 0.85 2.39 3.209(12) 163.8 . yes
O19 H19 O40 0.85 1.96 2.80(2) 171.3 . yes
O20 H20 N11 0.84 2.42 3.241(13) 164.9 . yes
O21 H21 O40 0.85 2.00 2.84(2) 173.2 . yes
O22 H22 N11 0.85 2.38 3.203(13) 163.9 . yes
O23 H23 O39 0.84 2.06 2.89(2) 168.3 . yes
O24 H24 N11 0.85 2.33 3.163(12) 168.2 . yes
O25 H25A O1 0.84 1.93 2.755(11) 165.7 . yes
O25 H25B O5 0.84 1.81 2.626(12) 163.1 . yes
O26 H26A O7 0.84 1.83 2.626(10) 156.2 . yes
O26 H26B O11 0.85 1.96 2.775(11) 159.3 . yes
O27 H27A O9 0.83 1.90 2.712(11) 166.5 . yes
O27 H27B O13 0.84 1.92 2.632(11) 141.9 . yes
O28 H28A O15 0.84 1.87 2.646(12) 152.6 . yes
O28 H28B O3 0.85 2.06 2.857(11) 156.0 . yes
C5 H5 Br7 0.95 2.79 3.738(6) 172.2 5_676 yes
C7 H7 Br4 0.95 3.12 3.634(12) 115.5 4 yes
C9 H9 O36 1.00 2.47 2.973(16) 110.4 . yes
C10 H10C O28 0.98 2.49 3.275(15) 137.0 . yes
C13 H13 Br1 0.95 2.86 3.529(7) 128.0 1_545 yes
C18 H18B Br3 0.99 3.04 3.974(13) 157.9 4_545 yes
C19 H19A O29 1.00 2.51 3.052(15) 113.8 . yes
C20 H20C O25 0.98 2.42 3.218(16) 138.2 . yes
C28 H28D Br2 0.99 3.12 3.611(13) 112.0 4 yes
C29 H29 O32 1.00 2.65 3.368(18) 128.8 . yes
C30 H30A O26 0.98 2.59 3.370(14) 137.1 . yes
C32 H32 Br3 0.95 2.87 3.441(6) 119.7 1_545 yes
C33 H33 Br3 0.95 3.08 3.546(6) 112.1 1_545 yes
C38 H38B N3 0.99 2.65 3.397(18) 132.7 . yes
C40 H40A O25 0.98 2.52 3.325(15) 139.0 . yes
C45 H45 Br1 0.95 3.03 3.933(6) 160.4 3_545 yes
C49 H49 O32 1.00 2.55 3.047(15) 110.7 . yes
C50 H50C O26 0.98 2.59 3.255(15) 125.4 . yes
C55 H55 N9 0.95 2.63 3.58(2) 179.2 3_545 yes
C59 H59 O34 1.00 2.41 2.972(18) 115.1 . yes
C60 H60C O27 0.98 2.47 3.209(16) 132.1 . yes
C62 H62 N12 0.95 2.68 3.31(3) 124.3 7_666 yes
C68 H68B N8 0.99 2.63 3.399(17) 134.4 . yes
C70 H70A O28 0.98 2.64 3.347(15) 129.7 . yes
C70 H70C O15 0.98 2.63 3.291(16) 125.4 . yes
C72 H72 Br1 0.95 3.07 3.710(8) 126.5 1_545 yes
C73 H73 Br1 0.95 3.04 3.696(8) 127.8 1_545 yes
C78 H78B N7 0.99 2.63 3.374(18) 131.8 . yes
C80 H80A O27 0.98 2.52 3.286(19) 135.1 . yes
C80 H80B N12 0.98 2.68 3.38(4) 128.5 . yes
C84 H84C Br2 0.98 2.80 3.418(19) 121.6 3 yes
C88 H88A O1 0.98 2.52 3.361(17) 144.0 . yes
C92 H92C O30 0.98 2.41 3.32(2) 154.6 . yes
C94 H94A O42 0.98 2.44 2.99(8) 115.6 1_565 yes
C94 H94C O13 0.98 2.49 3.21(5) 130.7 . yes
C94 H94C O35 0.98 2.37 3.23(5) 146.7 . yes
C95 H95B N10 0.99 2.47 3.34(4) 146.6 4_545 yes
C96 H96A O7 0.98 2.63 3.42(3) 137.6 . yes
C97 H97A O11 0.99 2.34 2.87(2) 112.7 . yes
O41 H41 O5 0.87 1.90 2.77(2) 177.9 1_545 yes
O42 H42A N13 0.84 2.35 3.19(9) 179.3 . yes
O43 H43A N12 0.87 2.59 3.38(9) 150.7 . yes
O45 H45A N9 0.88 2.57 3.45(5) 179.1 . yes

loop_
_geom_torsion_atom_site_label_1
_geom_torsion_atom_site_label_2
_geom_torsion_atom_site_label_3
_geom_torsion_atom_site_label_4
_geom_torsion
_geom_torsion_site_symmetry_1
_geom_torsion_site_symmetry_2
_geom_torsion_site_symmetry_3
_geom_torsion_site_symmetry_4
_geom_torsion_publ_flag
Dy1 O4 C19 C18 142.8(8) . . . . ?
Dy1 O4 C19 C20 -95.6(12) . . . . ?
Dy1 O8 C39 C38 -153.6(8) . . . . ?
Dy1 O8 C39 C40 82.0(13) . . . . ?
Dy1 O29 C81 O30 -0.7(18) . . . . ?
Dy1 O29 C81 C82 -178.1(8) . . . . ?
Dy2 O6 C29 C28 -149.9(9) . . . . ?
Dy2 O6 C29 C30 84.6(12) . . . . ?
Dy2 O10 C49 C48 141.6(8) . . . . ?
Dy2 O10 C49 C50 -95.4(11) . . . . ?
Dy2 O32 C83 O31 -19(2) . . . . ?
Dy2 O32 C83 C84 149.4(13) . . . . ?
Dy3 O12 C59 C58 142.5(9) . . . . ?
Dy3 O12 C59 C60 -89.4(13) . . . . ?
Dy3 O16 C79 C78 -150.4(8) . . . . ?
Dy3 O16 C79 C80 85.1(13) . . . . ?
Dy3 O34 C85 O33 -6(2) . . . . ?
Dy3 O34 C85 C86 176.5(11) . . . . ?
Dy4 O2 C9 C8 137.0(10) . . . . ?
Dy4 O2 C9 C10 -97.1(12) . . . . ?
Dy4 O14 C69 C68 -153.5(8) . . . . ?
Dy4 O14 C69 C70 82.0(13) . . . . ?
Dy4 O36 C87 O35 -14.5(19) . . . . ?
Dy4 O36 C87 C88 164.4(10) . . . . ?
Ni1 N1 C7 C6 5.4(19) . . . . ?
Ni1 N1 C8 C9 19.9(14) . . . . ?
Ni1 O1 C1 C2 -169.7(5) . . . . ?
Ni1 O1 C1 C6 7.2(11) . . . . ?
Ni1 O2 C9 C8 36.7(13) . . . . ?
Ni1 O2 C9 C10 162.7(9) . . . . ?
Ni1 O4 C19 C18 -72.9(12) . . . . ?
Ni1 O4 C19 C20 48.7(16) . . . . ?
Ni1 O36 C87 O35 -145.1(10) . . . . ?
Ni1 O36 C87 C88 33.9(17) . . . . ?
Ni2 N2 C17 C16 0.9(19) . . . . ?
Ni2 N2 C18 C19 30.4(13) . . . . ?
Ni2 O2 C9 C8 -78.1(14) . . . . ?
Ni2 O2 C9 C10 47.9(15) . . . . ?
Ni2 O3 C11 C12 -174.9(5) . . . . ?
Ni2 O3 C11 C16 3.5(11) . . . . ?
Ni2 O4 C19 C18 41.9(11) . . . . ?
Ni2 O4 C19 C20 163.6(10) . . . . ?
Ni3 N3 C27 C26 -13(2) . . . . ?
Ni3 N3 C28 C29 -19.7(14) . . . . ?
Ni3 O5 C21 C22 172.1(6) . . . . ?
Ni3 O5 C21 C26 -9.5(12) . . . . ?
Ni3 O6 C29 C28 -43.2(12) . . . . ?
Ni3 O6 C29 C30 -168.7(9) . . . . ?
Ni3 O8 C39 C38 66.1(12) . . . . ?
Ni3 O8 C39 C40 -58.4(14) . . . . ?
Ni3 O31 C83 O32 3(2) . . . . ?
Ni3 O31 C83 C84 -165.3(12) . . . . ?
Ni4 N4 C37 C36 -11.9(17) . . . . ?
Ni4 N4 C38 C39 -22.2(13) . . . . ?
Ni4 O6 C29 C28 67.6(13) . . . . ?
Ni4 O6 C29 C30 -57.8(14) . . . . ?
Ni4 O7 C31 C32 173.5(5) . . . . ?
Ni4 O7 C31 C36 -8.5(10) . . . . ?
Ni4 O8 C39 C38 -44.5(11) . . . . ?
Ni4 O8 C39 C40 -168.9(10) . . . . ?
Ni4 O30 C81 O29 -1.0(17) . . . . ?
Ni4 O30 C81 C82 176.3(8) . . . . ?
Ni5 N5 C47 C46 4.6(18) . . . . ?
Ni5 N5 C48 C49 23.7(12) . . . . ?
Ni5 O9 C41 C42 178.2(5) . . . . ?
Ni5 O9 C41 C46 -1.7(12) . . . . ?
Ni5 O10 C49 C48 38.6(10) . . . . ?
Ni5 O10 C49 C50 161.7(8) . . . . ?
Ni5 O12 C59 C58 -75.1(14) . . . . ?
Ni5 O12 C59 C60 53.0(14) . . . . ?
Ni5 O32 C83 O31 -146.1(11) . . . . ?
Ni5 O32 C83 C84 22(2) . . . . ?
Ni6 N6 C57 C56 6.9(18) . . . . ?
Ni6 N6 C58 C59 23.1(14) . . . . ?
Ni6 O10 C49 C48 -76.0(12) . . . . ?
Ni6 O10 C49 C50 47.0(13) . . . . ?
Ni6 O11 C51 C52 -179.7(6) . . . . ?
Ni6 O11 C51 C56 0.3(12) . . . . ?
Ni6 O12 C59 C58 39.2(13) . . . . ?
Ni6 O12 C59 C60 167.3(9) . . . . ?
Ni6 O34 C85 O33 -150.4(10) . . . . ?
Ni6 O34 C85 C86 32.4(19) . . . . ?
Ni7 N7 C67 C66 -13.6(18) . . . . ?
Ni7 N7 C68 C69 -23.9(13) . . . . ?
Ni7 O13 C61 C62 -168.0(5) . . . . ?
Ni7 O13 C61 C66 12.9(12) . . . . ?
Ni7 O14 C69 C68 -44.1(11) . . . . ?
Ni7 O14 C69 C70 -168.5(9) . . . . ?
Ni7 O16 C79 C78 71.2(14) . . . . ?
Ni7 O16 C79 C80 -53.3(15) . . . . ?
Ni7 O35 C87 O36 5(2) . . . . ?
Ni7 O35 C87 C88 -173.6(10) . . . . ?
Ni8 N8 C77 C76 -15.6(17) . . . . ?
Ni8 N8 C78 C79 -24.2(13) . . . . ?
Ni8 O14 C69 C68 66.5(13) . . . . ?
Ni8 O14 C69 C70 -57.9(14) . . . . ?
Ni8 O15 C71 C72 -171.7(5) . . . . ?
Ni8 O15 C71 C76 6.5(11) . . . . ?
Ni8 O16 C79 C78 -41.6(12) . . . . ?
Ni8 O16 C79 C80 -166.1(10) . . . . ?
Ni8 O33 C85 O34 5.7(19) . . . . ?
Ni8 O33 C85 C86 -177.0(11) . . . . ?
Br1 C4 C5 C6 177.4(7) . . . . ?
Br2 C14 C15 C16 175.1(6) . . . . ?
Br3 C24 C25 C26 178.5(8) . . . . ?
Br4 C34 C35 C36 179.2(5) . . . . ?
Br5 C44 C45 C46 -177.2(7) . . . . ?
Br6 C54 C55 C56 -177.0(8) . . . . ?
Br7 C64 C65 C66 177.4(7) . . . . ?
Br8 C74 C75 C76 -179.5(7) . . . . ?
N1 C8 C9 O2 -37.8(16) . . . . ?
N1 C8 C9 C10 -165.4(11) . . . . ?
N2 C18 C19 O4 -47.6(14) . . . . ?
N2 C18 C19 C20 -170.6(11) . . . . ?
N3 C28 C29 O6 43.3(16) . . . . ?
N3 C28 C29 C30 168.7(11) . . . . ?
N4 C38 C39 O8 45.7(14) . . . . ?
N4 C38 C39 C40 172.1(11) . . . . ?
N5 C48 C49 O10 -41.9(13) . . . . ?
N5 C48 C49 C50 -168.4(10) . . . . ?
N6 C58 C59 O12 -41.7(16) . . . . ?
N6 C58 C59 C60 -170.3(12) . . . . ?
N7 C68 C69 O14 46.2(14) . . . . ?
N7 C68 C69 C70 169.9(11) . . . . ?
N8 C78 C79 O16 44.5(15) . . . . ?
N8 C78 C79 C80 171.4(12) . . . . ?
O1 C1 C2 C3 177.0(9) . . . . ?
O1 C1 C6 C5 -176.8(9) . . . . ?
O1 C1 C6 C7 1.1(11) . . . . ?
O3 C11 C12 C13 178.5(8) . . . . ?
O3 C11 C16 C15 -178.4(9) . . . . ?
O3 C11 C16 C17 1.3(11) . . . . ?
O5 C21 C22 C23 178.5(10) . . . . ?
O5 C21 C26 C25 -178.4(10) . . . . ?
O5 C21 C26 C27 5.3(12) . . . . ?
O7 C31 C32 C33 178.1(7) . . . . ?
O7 C31 C36 C35 -178.0(8) . . . . ?
O7 C31 C36 C37 8.7(9) . . . . ?
O9 C41 C42 C43 -180.0(9) . . . . ?
O9 C41 C46 C45 180.0(9) . . . . ?
O9 C41 C46 C47 0.0(11) . . . . ?
O11 C51 C52 C53 180.0(9) . . . . ?
O11 C51 C56 C55 -180.0(10) . . . . ?
O11 C51 C56 C57 0.8(12) . . . . ?
O13 C61 C62 C63 -179.2(9) . . . . ?
O13 C61 C66 C65 179.1(9) . . . . ?
O13 C61 C66 C67 -3.7(11) . . . . ?
O15 C71 C72 C73 178.3(8) . . . . ?
O15 C71 C76 C75 -178.2(9) . . . . ?
O15 C71 C76 C77 1.4(11) . . . . ?
C1 C2 C3 C4 0.0 . . . . ?
C1 C6 C7 N1 -8.1(17) . . . . ?
C2 C1 C6 C5 0.0 . . . . ?
C2 C1 C6 C7 177.9(10) . . . . ?
C2 C3 C4 Br1 -177.4(7) . . . . ?
C2 C3 C4 C5 0.0 . . . . ?
C3 C4 C5 C6 0.0 . . . . ?
C4 C5 C6 C1 0.0 . . . . ?
C4 C5 C6 C7 -178.1(9) . . . . ?
C5 C6 C7 N1 169.9(11) . . . . ?
C6 C1 C2 C3 0.0 . . . . ?
C7 N1 C8 C9 -159.4(12) . . . . ?
C8 N1 C7 C6 -175.4(12) . . . . ?
C11 C12 C13 C14 0.0 . . . . ?
C11 C16 C17 N2 -3.8(18) . . . . ?
C12 C11 C16 C15 0.0 . . . . ?
C12 C11 C16 C17 179.7(10) . . . . ?
C12 C13 C14 Br2 -175.2(6) . . . . ?
C12 C13 C14 C15 0.0 . . . . ?
C13 C14 C15 C16 0.0 . . . . ?
C14 C15 C16 C11 0.0 . . . . ?
C14 C15 C16 C17 -179.8(9) . . . . ?
C15 C16 C17 N2 176.0(11) . . . . ?
C16 C11 C12 C13 0.0 . . . . ?
C17 N2 C18 C19 -152.0(12) . . . . ?
C18 N2 C17 C16 -176.4(12) . . . . ?
C21 C22 C23 C24 0.0 . . . . ?
C21 C26 C27 N3 6.6(18) . . . . ?
C22 C21 C26 C25 0.0 . . . . ?
C22 C21 C26 C27 -176.3(11) . . . . ?
C22 C23 C24 Br3 -178.5(8) . . . . ?
C22 C23 C24 C25 0.0 . . . . ?
C23 C24 C25 C26 0.0 . . . . ?
C24 C25 C26 C21 0.0 . . . . ?
C24 C25 C26 C27 176.7(10) . . . . ?
C25 C26 C27 N3 -169.9(12) . . . . ?
C26 C21 C22 C23 0.0 . . . . ?
C27 N3 C28 C29 151.5(13) . . . . ?
C28 N3 C27 C26 177.4(12) . . . . ?
C31 C32 C33 C34 0.0 . . . . ?
C31 C36 C37 N4 2.1(15) . . . . ?
C32 C31 C36 C35 0.0 . . . . ?
C32 C31 C36 C37 -173.3(8) . . . . ?
C32 C33 C34 Br4 -179.2(5) . . . . ?
C32 C33 C34 C35 0.0 . . . . ?
C33 C34 C35 C36 0.0 . . . . ?
C34 C35 C36 C31 0.0 . . . . ?
C34 C35 C36 C37 173.8(8) . . . . ?
C35 C36 C37 N4 -171.4(10) . . . . ?
C36 C31 C32 C33 0.0 . . . . ?
C37 N4 C38 C39 149.2(12) . . . . ?
C38 N4 C37 C36 178.2(10) . . . . ?
C41 C42 C43 C44 0.0 . . . . ?
C41 C46 C47 N5 -1.6(17) . . . . ?
C42 C41 C46 C45 0.0 . . . . ?
C42 C41 C46 C47 -180.0(10) . . . . ?
C42 C43 C44 Br5 177.2(7) . . . . ?
C42 C43 C44 C45 0.0 . . . . ?
C43 C44 C45 C46 0.0 . . . . ?
C44 C45 C46 C41 0.0 . . . . ?
C44 C45 C46 C47 180.0(9) . . . . ?
C45 C46 C47 N5 178.5(11) . . . . ?
C46 C41 C42 C43 0.0 . . . . ?
C47 N5 C48 C49 -154.0(11) . . . . ?
C48 N5 C47 C46 -178.0(11) . . . . ?
C51 C52 C53 C54 0.0 . . . . ?
C51 C56 C57 N6 -4.8(17) . . . . ?
C52 C51 C56 C55 0.0 . . . . ?
C52 C51 C56 C57 -179.2(11) . . . . ?
C52 C53 C54 Br6 177.0(8) . . . . ?
C52 C53 C54 C55 0.0 . . . . ?
C53 C54 C55 C56 0.0 . . . . ?
C54 C55 C56 C51 0.0 . . . . ?
C54 C55 C56 C57 179.3(9) . . . . ?
C55 C56 C57 N6 176.0(10) . . . . ?
C56 C51 C52 C53 0.0 . . . . ?
C57 N6 C58 C59 -150.8(12) . . . . ?
C58 N6 C57 C56 179.8(11) . . . . ?
C61 C62 C63 C64 0.0 . . . . ?
C61 C66 C67 N7 4.1(17) . . . . ?
C62 C61 C66 C65 0.0 . . . . ?
C62 C61 C66 C67 177.2(10) . . . . ?
C62 C63 C64 Br7 -177.4(7) . . . . ?
C62 C63 C64 C65 0.0 . . . . ?
C63 C64 C65 C66 0.0 . . . . ?
C64 C65 C66 C61 0.0 . . . . ?
C64 C65 C66 C67 -177.5(9) . . . . ?
C65 C66 C67 N7 -178.6(10) . . . . ?
C66 C61 C62 C63 0.0 . . . . ?
C67 N7 C68 C69 141.9(12) . . . . ?
C68 N7 C67 C66 -177.6(11) . . . . ?
C71 C72 C73 C74 0.0 . . . . ?
C71 C76 C77 N8 3.7(17) . . . . ?
C72 C71 C76 C75 0.0 . . . . ?
C72 C71 C76 C77 179.6(10) . . . . ?
C72 C73 C74 Br8 179.6(6) . . . . ?
C72 C73 C74 C75 0.0 . . . . ?
C73 C74 C75 C76 0.0 . . . . ?
C74 C75 C76 C71 0.0 . . . . ?
C74 C75 C76 C77 -179.7(9) . . . . ?
C75 C76 C77 N8 -176.7(10) . . . . ?
C76 C71 C72 C73 0.0 . . . . ?
C77 N8 C78 C79 140.6(12) . . . . ?
C78 N8 C77 C76 -178.7(11) . . . . ?
